data_4107025
loop_
_publ_author_name
'Johannes K. Sprafke'
'Dmitry V. Kondratuk'
'Michael Wykes'
'Amber L. Thompson'
'Markus Hoffmann'
'Rokas Drevinskas'
'Wei-Hsin Chen'
'Chaw Keong Yong'
'Joakim K\"arnbratt'
'Joseph E. Bullock'
'Marc Malfois'
'Michael R. Wasielewski'
'Bo Albinsson'
'Laura M. Herz'
'Donatas Zigmantas'
'David Beljonne'
'Harry L. Anderson'

_publ_contact_author 'Harry L. Anderson'
_publ_contact_author_email harry.anderson@chem.ox.ac.uk
_publ_section_title
;
 Belt-Shaped \p-Systems: Relating Geometry to Electronic Structure in a
 Six-Porphyrin Nanoring
;
_journal_name_full 'Journal of the American Chemical Society'
_journal_page_first 17262
_journal_page_last 17273
_journal_paper_doi 10.1021/ja2045919
_journal_volume 133
_journal_year 2011
_chemical_formula_moiety 'C384 H348 N30 Zn6, 2.19(C H Cl3)'
_chemical_formula_sum 'C386.19 H350.19 Cl6.56 N30 Zn6'
_chemical_formula_weight 6036.69
_space_group_IT_number 56
_symmetry_cell_setting orthorhombic
_symmetry_space_group_name_Hall '-P 2ab 2ac'
_symmetry_space_group_name_H-M 'P c c n'
_atom_sites_solution_hydrogens difmap
_atom_sites_solution_primary other
_audit_creation_date 11-05-09
_audit_creation_method CRYSTALS_ver_14.21
_cell_angle_alpha 90
_cell_angle_beta 90
_cell_angle_gamma 90
_cell_formula_units_Z 4
_cell_length_a 59.310(5)
_cell_length_b 25.141(3)
_cell_length_c 31.050(4)
_cell_measurement_reflns_used 21602
_cell_measurement_temperature 150
_cell_measurement_theta_max 17
_cell_measurement_theta_min 1
_cell_volume 46299(9)
_computing_cell_refinement 'CrystalClear-SM Expert 2.0 r4 (Rigaku, 2009)'
_computing_data_collection 'CrystalClear-SM Expert 2.0 r4 (Rigaku, 2009)'
_computing_data_reduction 'CrystalClear-SM Expert 2.0 r4 (Rigaku, 2009)'
_computing_molecular_graphics 'CAMERON (Watkin et al., 1996)'
_computing_publication_material 'CRYSTALS (Betteridge et al., 2003)'
_computing_structure_refinement 'CRYSTALS (Betteridge et al., 2003)'
_computing_structure_solution 'Superflip (Palatinus & Chapuis, 2007)'
_diffrn_ambient_temperature 150
_diffrn_detector CCD
_diffrn_measured_fraction_theta_full 0.996
_diffrn_measured_fraction_theta_max 0.996
_diffrn_measurement_details
;
scan:
    Number of images: 165
               Slice: -60.0000 - 105.0000
         Image width: 1.0000
            Exp time: 1.0000
       Rotation axis: Omega
               Omega: 0.0000
               Kappa: 0.0000
                 Phi: 0.0000
                 XTD: 89.6746
              2theta: 15.0796
scan:
    Number of images: 120
               Slice: -60.0000 - 60.0000
         Image width: 1.0000
            Exp time: 1.0000
       Rotation axis: Omega
               Omega: 0.0000
               Kappa: -50.0000
                 Phi: 0.0000
                 XTD: 89.6746
              2theta: 15.0796
scan:
    Number of images: 120
               Slice: -60.0000 - 60.0000
         Image width: 1.0000
            Exp time: 1.0000
       Rotation axis: Omega
               Omega: 0.0000
               Kappa: -50.0000
                 Phi: 120.0000
                 XTD: 89.6746
              2theta: 15.0796
scan:
    Number of images: 120
               Slice: -60.0000 - 60.0000
         Image width: 1.0000
            Exp time: 1.0000
       Rotation axis: Omega
               Omega: 0.0000
               Kappa: -50.0000
                 Phi: 240.0000
                 XTD: 89.6746
              2theta: 15.0796
scan:
    Number of images: 115
               Slice: -10.0000 - 105.0000
         Image width: 1.0000
            Exp time: 1.0000
       Rotation axis: Omega
               Omega: 0.0000
               Kappa: 50.0000
                 Phi: 0.0000
                 XTD: 89.6746
              2theta: 15.0796
scan:
    Number of images: 115
               Slice: -10.0000 - 105.0000
         Image width: 1.0000
            Exp time: 1.0000
       Rotation axis: Omega
               Omega: 0.0000
               Kappa: 50.0000
                 Phi: 120.0000
                 XTD: 89.6746
              2theta: 15.0796
scan:
    Number of images: 115
               Slice: -10.0000 - 105.0000
         Image width: 1.0000
            Exp time: 1.0000
       Rotation axis: Omega
               Omega: 0.0000
               Kappa: 50.0000
                 Phi: 240.0000
                 XTD: 89.6746
              2theta: 15.0796

;
_diffrn_measurement_device 'CrystalLogic Kappa (3 circle)'
_diffrn_measurement_device_type 'Rigaku Saturn724+ (2x2 bin mode)'
_diffrn_measurement_method 'profile data from \w-scans'
_diffrn_orient_matrix_type d*Trek
_diffrn_orient_matrix_UB_11 -0.029892
_diffrn_orient_matrix_UB_12 -0.015746
_diffrn_orient_matrix_UB_13 0.020991
_diffrn_orient_matrix_UB_21 -0.021210
_diffrn_orient_matrix_UB_22 0.012983
_diffrn_orient_matrix_UB_23 -0.020465
_diffrn_orient_matrix_UB_31 0.000655
_diffrn_orient_matrix_UB_32 -0.013912
_diffrn_orient_matrix_UB_33 -0.009504
_diffrn_radiation_monochromator Synchrotron
_diffrn_radiation_type Synchrotron
_diffrn_radiation_wavelength 0.68890
_diffrn_reflns_av_R_equivalents 0.153
_diffrn_reflns_limit_h_max 54
_diffrn_reflns_limit_h_min 0
_diffrn_reflns_limit_k_max 22
_diffrn_reflns_limit_k_min 0
_diffrn_reflns_limit_l_max 28
_diffrn_reflns_limit_l_min 0
_diffrn_reflns_number 213483
_diffrn_reflns_theta_full 18.307
_diffrn_reflns_theta_max 18.307
_diffrn_reflns_theta_min 1.210
_diffrn_source Synchrotron
_diffrn_standards_number 0
_exptl_absorpt_coefficient_mu 0.388
_exptl_absorpt_correction_T_max 0.96
_exptl_absorpt_correction_T_min 0.67
_exptl_absorpt_correction_type multi-scan
_exptl_absorpt_process_details 'CrystalClear-SM Expert 2.0 r4 (Rigaku, 2009)'
_exptl_crystal_colour metallic_dark_green
_exptl_crystal_density_diffrn 0.866
_exptl_crystal_description plate
_exptl_crystal_F_000 12675.637
_exptl_crystal_size_max 0.200
_exptl_crystal_size_mid 0.150
_exptl_crystal_size_min 0.100
_platon_squeeze_details
;
The discrete Fourier transform of the void region were treated as 
contributions to the A and B parts of the calculated structure factors.
;
_refine_diff_density_max 0.78
_refine_diff_density_min -0.63
_refine_ls_extinction_method none
_refine_ls_goodness_of_fit_ref 0.9235
_refine_ls_hydrogen_treatment constr
_refine_ls_matrix_type full
_refine_ls_number_parameters 2291
_refine_ls_number_reflns 18128
_refine_ls_number_restraints 3401
_refine_ls_R_factor_all 0.1065
_refine_ls_R_factor_gt 0.1047
_refine_ls_shift/su_max 0.0039934
_refine_ls_shift/su_mean 0.0002024
_refine_ls_structure_factor_coef Fsqd
_refine_ls_weighting_details
;
 Method, part 1, Chebychev polynomial, (Watkin, 1994, Prince, 1982) 
 [weight] = 1.0/[A~0~*T~0~(x)+A~1~*T~1~(x) ... +A~n-1~]*T~n-1~(x)] 
 where A~i~ are the Chebychev coefficients listed below and x= Fcalc/Fmax 
 Method = Robust Weighting (Prince, 1982) 
 W = [weight] * [1-(deltaF/6*sigmaF)^2^]^2^ 
 A~i~ are: 
 36.5 57.9 30.7 10.3 1.78 
;
_refine_ls_weighting_scheme calc
_refine_ls_wR_factor_all 0.2626
_refine_ls_wR_factor_gt 0.2611
_refine_ls_wR_factor_ref 0.2626
_reflns_limit_h_max 54
_reflns_limit_h_min 0
_reflns_limit_k_max 22
_reflns_limit_k_min 0
_reflns_limit_l_max 28
_reflns_limit_l_min 0
_reflns_number_gt 17372
_reflns_number_total 18318
_reflns_threshold_expression I>2.0\s(I)
_oxford_diffrn_Wilson_B_factor 4.07
_oxford_diffrn_Wilson_scale 577.19
_oxford_refine_ls_r_factor_ref 0.1065
_oxford_refine_ls_scale 0.047640(9)
_oxford_reflns_number_all 18128
_oxford_reflns_threshold_expression_ref I>-3.0\s(I)
_oxford_structure_analysis_title DIA6281
_cod_data_source_file ja2045919_si_001.cif
_cod_data_source_block c-P6-T6
_cod_depositor_comments
;
The following automatic conversions were performed:

'_atom_sites_solution_primary' value 'Other' changed to 'other'
according to the built-in table from CIF Core dictionary named
'cif_core.dic' version 2.4.1 from 2010-06-29.

Automatic conversion script
Id: cif_fix_values 1715 2011-07-08 13:25:40Z adriana 
;
_cod_original_cell_volume 46299(8)
_cod_original_sg_symbol_H-M 'P c c n '
_cod_database_code 4107025

loop_
_symmetry_equiv_pos_as_xyz
x,y,z
-x,-y,-z
x+1/2,y+1/2,-z
-x+1/2,-y+1/2,z
x,-y+1/2,z+1/2
-x,y+1/2,-z+1/2
-x+1/2,y,z+1/2
x+1/2,-y,-z+1/2

loop_
_atom_site_label
_atom_site_type_symbol
_atom_site_fract_x
_atom_site_fract_y
_atom_site_fract_z
_atom_site_U_iso_or_equiv
_atom_site_occupancy
_atom_site_adp_type
_atom_site_refinement_flags_posn
_atom_site_refinement_flags_adp
_atom_site_refinement_flags_occupancy
_atom_site_disorder_assembly
_atom_site_disorder_group
Zn100 Zn 0.546598(15) -0.37984(4) 0.27588(3) 0.0676 1.0000 Uani . U . . .
N101 N 0.57441(10) -0.3454(3) 0.2486(2) 0.0680 1.0000 Uani . U . . .
C102 C 0.59588(12) -0.3448(3) 0.2669(2) 0.0605 1.0000 Uani . U . . .
C103 C 0.61003(14) -0.3073(3) 0.2427(3) 0.0706 1.0000 Uani . U . . .
C104 C 0.59748(13) -0.2848(3) 0.2108(3) 0.0671 1.0000 Uani . U . . .
C105 C 0.57456(13) -0.3094(4) 0.2154(3) 0.0681 1.0000 Uani . U . . .
N106 N 0.52812(10) -0.3534(3) 0.2239(2) 0.0706 1.0000 Uani . U . . .
C107 C 0.53475(13) -0.3148(3) 0.1949(3) 0.0709 1.0000 Uani . U . . .
C108 C 0.51482(13) -0.2957(4) 0.1716(3) 0.0807 1.0000 Uani . U . . .
C109 C 0.49655(14) -0.3224(3) 0.1876(3) 0.0725 1.0000 Uani . U . . .
N111 N 0.52057(10) -0.4308(3) 0.2928(2) 0.0722 1.0000 Uani . U . . .
C112 C 0.49843(12) -0.4252(3) 0.2799(3) 0.0599 1.0000 Uani . U . . .
C113 C 0.48419(14) -0.4582(4) 0.3043(3) 0.0790 1.0000 Uani . U . . .
C114 C 0.49718(14) -0.4838(4) 0.3348(3) 0.0864 1.0000 Uani . U . . .
C115 C 0.52017(13) -0.4641(3) 0.3266(3) 0.0706 1.0000 Uani . U . . .
N116 N 0.56713(10) -0.4212(3) 0.3168(2) 0.0749 1.0000 Uani . U . . .
C117 C 0.56074(14) -0.4576(4) 0.3471(3) 0.0814 1.0000 Uani . U . . .
C118 C 0.58003(14) -0.4722(4) 0.3750(3) 0.0930 1.0000 Uani . U . . .
C119 C 0.59738(15) -0.4413(4) 0.3600(3) 0.0954 1.0000 Uani . U . . .
C120 C 0.58985(13) -0.4110(4) 0.3256(3) 0.0731 1.0000 Uani . U . . .
C121 C 0.60290(13) -0.3738(3) 0.3021(3) 0.0585 1.0000 Uani . U . . .
C122 C 0.62433(13) -0.3623(3) 0.3185(3) 0.0650 1.0000 Uani . U . . .
C123 C 0.64144(13) -0.3449(3) 0.3356(3) 0.0674 1.0000 Uani . U . . .
C125 C 0.46747(14) -0.3856(3) 0.2419(3) 0.0661 1.0000 Uani . U . . .
C126 C 0.44738(14) -0.3785(3) 0.2439(3) 0.0739 1.0000 Uani . U . . .
C127 C 0.55626(13) -0.2936(3) 0.1904(3) 0.0662 1.0000 Uani . U . . .
C128 C 0.53882(13) -0.4792(3) 0.3532(3) 0.0722 1.0000 Uani . U . . .
C129 C 0.56013(13) -0.2499(3) 0.1566(3) 0.0690 1.0000 Uani . U . . .
C130 C 0.56074(13) -0.2599(4) 0.1142(3) 0.0727 1.0000 Uani . U . . .
C131 C 0.56578(13) -0.2196(3) 0.0834(2) 0.0778 1.0000 Uani D U . . .
C132 C 0.57029(15) -0.1685(4) 0.1002(3) 0.0860 1.0000 Uani . U . . .
C133 C 0.56987(13) -0.1572(3) 0.1438(3) 0.0799 1.0000 Uani D U . . .
C134 C 0.56447(14) -0.1990(3) 0.1734(3) 0.0774 1.0000 Uani . U . . .
C135 C 0.56708(15) -0.2313(3) 0.03463(19) 0.1049 1.0000 Uani D U . . .
C136 C 0.5611(4) -0.1807(5) 0.0096(3) 0.1327 0.557(19) Uani D U P 4 1
C137 C 0.5505(4) -0.2741(7) 0.0224(4) 0.2157 0.557(19) Uani D U P 4 1
C138 C 0.5911(3) -0.2481(10) 0.0225(4) 0.2155 0.557(19) Uani D U P 4 1
C139 C 0.57582(11) -0.1004(2) 0.1589(2) 0.0924 1.0000 Uani D U . . .
C140 C 0.5895(3) -0.0725(4) 0.1236(4) 0.1740 0.813(12) Uani D U P 4 3
C141 C 0.55496(18) -0.0691(4) 0.1668(6) 0.2036 0.813(12) Uani D U P 4 3
C142 C 0.5902(2) -0.1031(4) 0.2000(4) 0.1362 0.813(12) Uani D U P 4 3
C143 C 0.53521(13) -0.5163(3) 0.3912(3) 0.0692 1.0000 Uani . U . . .
C144 C 0.52764(13) -0.5681(3) 0.3829(3) 0.0726 1.0000 Uani . U . . .
C145 C 0.52534(11) -0.6039(3) 0.4171(3) 0.0737 1.0000 Uani D U . . .
C146 C 0.52995(13) -0.5848(4) 0.4581(3) 0.0780 1.0000 Uani . U . . .
C147 C 0.53712(11) -0.5325(3) 0.4673(2) 0.0733 1.0000 Uani D U . . .
C148 C 0.53951(13) -0.4997(3) 0.4320(3) 0.0666 1.0000 Uani . U . . .
C149 C 0.51531(8) -0.65966(19) 0.40809(19) 0.0949 1.0000 Uani D U . . .
C150 C 0.52885(13) -0.6864(3) 0.3717(3) 0.1171 1.0000 Uani D U . . .
C151 C 0.51683(16) -0.6939(3) 0.4475(3) 0.1369 1.0000 Uani D U . . .
C152 C 0.49057(11) -0.6543(3) 0.3935(3) 0.1084 1.0000 Uani D U . . .
C153 C 0.54293(8) -0.5168(2) 0.51374(16) 0.0819 1.0000 Uani D U . . .
C154 C 0.56420(12) -0.5466(3) 0.5278(2) 0.1061 1.0000 Uani D U . . .
C155 C 0.52402(13) -0.5318(4) 0.5437(2) 0.1242 1.0000 Uani D U . . .
C156 C 0.54754(16) -0.4565(3) 0.5162(3) 0.1398 1.0000 Uani D U . . .
C166 C 0.5448(3) -0.2152(8) 0.0134(4) 0.1565 0.443(19) Uani D U P 4 2
C167 C 0.5708(3) -0.2897(4) 0.0269(3) 0.0727 0.443(19) Uani D U P 4 2
C168 C 0.5863(4) -0.1985(7) 0.0142(4) 0.1964 0.443(19) Uani D U P 4 2
C170 C 0.6012(2) -0.0913(7) 0.1533(12) 0.1000 0.187(12) Uani D U P 4 4
C171 C 0.5635(5) -0.0599(4) 0.1324(9) 0.0978 0.187(12) Uani D U P 4 4
C172 C 0.5699(7) -0.0940(7) 0.2068(5) 0.1015 0.187(12) Uani D U P 4 4
Zn200 Zn 0.348769(15) -0.26705(4) 0.34592(4) 0.0735 1.0000 Uani . U . . .
N201 N 0.35644(11) -0.2675(3) 0.2816(2) 0.0758 1.0000 Uani . U . . .
C202 C 0.37368(14) -0.2944(3) 0.2622(3) 0.0729 1.0000 Uani . U . . .
C203 C 0.37718(16) -0.2783(4) 0.2180(3) 0.0913 1.0000 Uani . U . . .
C204 C 0.36110(14) -0.2396(4) 0.2093(3) 0.0890 1.0000 Uani . U . . .
C205 C 0.34905(14) -0.2334(3) 0.2502(3) 0.0755 1.0000 Uani . U . . .
N206 N 0.32388(10) -0.2118(3) 0.3324(3) 0.0736 1.0000 Uani . U . . .
C207 C 0.32021(14) -0.1849(3) 0.2947(3) 0.0756 1.0000 Uani . U . . .
C208 C 0.30212(14) -0.1465(4) 0.2995(4) 0.0884 1.0000 Uani . U . . .
C209 C 0.29657(17) -0.1486(4) 0.3427(4) 0.1000 1.0000 Uani . U . . .
N211 N 0.33384(10) -0.2811(3) 0.4049(2) 0.0688 1.0000 Uani . U . . .
C212 C 0.31902(14) -0.2483(4) 0.4269(3) 0.0773 1.0000 Uani . U . . .
C213 C 0.31600(14) -0.2646(3) 0.4691(3) 0.0730 1.0000 Uani . U . . .
C214 C 0.32858(14) -0.3095(4) 0.4753(3) 0.0820 1.0000 Uani . U . . .
C215 C 0.34034(14) -0.3178(3) 0.4340(3) 0.0740 1.0000 Uani . U . . .
N216 N 0.36681(10) -0.3371(3) 0.3534(2) 0.0717 1.0000 Uani . U . . .
C217 C 0.36937(13) -0.3659(4) 0.3913(3) 0.0758 1.0000 Uani . U . . .
C218 C 0.38791(14) -0.4041(4) 0.3854(3) 0.0765 1.0000 Uani . U . . .
C219 C 0.39618(15) -0.3966(4) 0.3462(3) 0.0831 1.0000 Uani . U . . .
C220 C 0.38343(13) -0.3553(3) 0.3243(3) 0.0743 1.0000 Uani . U . . .
C221 C 0.38628(14) -0.3341(4) 0.2841(3) 0.0754 1.0000 Uani . U . . .
C222 C 0.40660(14) -0.3534(4) 0.2620(3) 0.0799 1.0000 Uani . U . . .
C223 C 0.42501(14) -0.3660(4) 0.2507(3) 0.0737 1.0000 Uani . U . . .
C224 C 0.30830(13) -0.2036(3) 0.4063(3) 0.0736 1.0000 Uani . U . . .
C225 C 0.29724(14) -0.1667(3) 0.4347(3) 0.0804 1.0000 Uani . U . . .
C226 C 0.28949(14) -0.1314(4) 0.4561(3) 0.0777 1.0000 Uani . U . . .
C227 C 0.33134(14) -0.1947(3) 0.2566(3) 0.0771 1.0000 Uani . U . . .
C228 C 0.35683(14) -0.3576(4) 0.4297(3) 0.0773 1.0000 Uani . U . . .
C229 C 0.32531(15) -0.1599(4) 0.2200(3) 0.0857 1.0000 Uani . U . . .
C230 C 0.31152(17) -0.1780(4) 0.1862(3) 0.0988 1.0000 Uani . U . . .
C231 C 0.30424(15) -0.1461(4) 0.1531(3) 0.1125 1.0000 Uani D U . . .
C232 C 0.31132(18) -0.0926(5) 0.1543(5) 0.1243 1.0000 Uani . U . . .
C233 C 0.32534(15) -0.0720(3) 0.1850(4) 0.1078 1.0000 Uani D U . . .
C234 C 0.33228(17) -0.1064(4) 0.2194(4) 0.0991 1.0000 Uani . U . . .
C235 C 0.28839(16) -0.1653(4) 0.1172(3) 0.1492 1.0000 Uani D U . . .
C236 C 0.2701(4) -0.1232(9) 0.1095(9) 0.1556 0.50(3) Uani D U P 5 1
C237 C 0.2771(5) -0.2165(9) 0.1299(7) 0.1997 0.50(3) Uani D U P 5 1
C238 C 0.3017(3) -0.1728(15) 0.0754(5) 0.1612 0.50(3) Uani D U P 5 1
C239 C 0.33272(16) -0.0130(3) 0.1842(3) 0.1424 1.0000 Uani D U . . .
C240 C 0.3491(4) -0.0042(6) 0.1463(7) 0.3241 0.48(2) Uani D U P 5 3
C241 C 0.3128(3) 0.0224(4) 0.1781(9) 0.1633 0.48(2) Uani D U P 5 3
C242 C 0.3450(5) 0.0010(5) 0.2265(6) 0.1653 0.48(2) Uani D U P 5 3
C243 C 0.36322(13) -0.3905(4) 0.4682(3) 0.0728 1.0000 Uani . U . . .
C244 C 0.36049(14) -0.4447(4) 0.4684(3) 0.0760 1.0000 Uani . U . . .
C245 C 0.36642(13) -0.4745(3) 0.5048(3) 0.0797 1.0000 Uani D U . . .
C246 C 0.37655(14) -0.4495(3) 0.5402(3) 0.0770 1.0000 Uani . U . . .
C247 C 0.37977(13) -0.3945(3) 0.5399(3) 0.0833 1.0000 Uani D U . . .
C248 C 0.37334(13) -0.3648(3) 0.5043(3) 0.0764 1.0000 Uani . U . . .
C249 C 0.36385(13) -0.5357(2) 0.5027(3) 0.1074 1.0000 Uani D U . . .
C250 C 0.3406(3) -0.5512(5) 0.5202(10) 0.1931 0.348(18) Uani D U P 5 5
C251 C 0.3814(4) -0.5620(4) 0.5295(9) 0.0989 0.348(18) Uani D U P 5 5
C252 C 0.3656(6) -0.5545(5) 0.4557(4) 0.2301 0.348(18) Uani D U P 5 5
C253 C 0.39027(11) -0.3647(2) 0.5786(2) 0.0885 1.0000 Uani D U . . .
C254 C 0.3815(2) -0.3897(6) 0.6209(3) 0.1039 0.455(17) Uani D U P 5 7
C255 C 0.41505(16) -0.3695(5) 0.5779(4) 0.0729 0.455(17) Uani D U P 5 7
C256 C 0.3833(3) -0.3059(4) 0.5775(5) 0.1076 0.455(17) Uani D U P 5 7
C257 C 0.31008(13) -0.1903(4) 0.3626(3) 0.0790 1.0000 Uani . U . . .
C258 C 0.50497(13) -0.3578(3) 0.2200(3) 0.0723 1.0000 Uani . U . . .
C259 C 0.49152(13) -0.3904(3) 0.2465(3) 0.0688 1.0000 Uani . U . . .
C266 C 0.26389(19) -0.1596(16) 0.1322(7) 0.1976 0.50(3) Uani D U P 5 2
C267 C 0.2927(5) -0.2229(7) 0.1071(10) 0.2252 0.50(3) Uani D U P 5 2
C268 C 0.2917(6) -0.1311(13) 0.0767(6) 0.2391 0.50(3) Uani D U P 5 2
C270 C 0.3340(4) 0.0062(5) 0.1371(4) 0.1187 0.52(2) Uani D U P 5 4
C271 C 0.3160(3) 0.0208(4) 0.2076(8) 0.1949 0.52(2) Uani D U P 5 4
C272 C 0.3561(3) -0.0073(5) 0.2046(8) 0.1633 0.52(2) Uani D U P 5 4
C280 C 0.3414(2) -0.5494(4) 0.4808(6) 0.1221 0.652(18) Uani D U P 5 6
C281 C 0.3637(4) -0.5588(4) 0.5469(4) 0.2614 0.652(18) Uani D U P 5 6
C282 C 0.3831(2) -0.5596(5) 0.4760(7) 0.2039 0.652(18) Uani D U P 5 6
C284 C 0.4031(3) -0.4050(5) 0.6073(4) 0.1356 0.545(17) Uani D U P 5 8
C285 C 0.4069(3) -0.3230(6) 0.5631(4) 0.1616 0.545(17) Uani D U P 5 8
C286 C 0.3717(2) -0.3387(7) 0.6055(4) 0.1431 0.545(17) Uani D U P 5 8
Zn300 Zn 0.303354(14) 0.12059(4) 0.56320(3) 0.0656 1.0000 Uani . U . . .
N301 N 0.29168(10) 0.0979(3) 0.5032(2) 0.0685 1.0000 Uani . U . . .
C302 C 0.28456(12) 0.0475(3) 0.4907(3) 0.0650 1.0000 Uani . U . . .
C303 C 0.27868(14) 0.0474(4) 0.4481(3) 0.0739 1.0000 Uani . U . . .
C304 C 0.28233(13) 0.0967(4) 0.4309(3) 0.0759 1.0000 Uani . U . . .
C305 C 0.29113(12) 0.1290(3) 0.4662(3) 0.0650 1.0000 Uani . U . . .
N306 N 0.30619(9) 0.1991(3) 0.5399(2) 0.0605 1.0000 Uani . U . . .
C307 C 0.30611(11) 0.2140(3) 0.4973(3) 0.0612 1.0000 Uani . U . . .
C308 C 0.31688(12) 0.2672(3) 0.4934(3) 0.0659 1.0000 Uani . U . . .
C309 C 0.32158(12) 0.2810(3) 0.5344(3) 0.0650 1.0000 Uani . U . . .
C310 C 0.31546(12) 0.2403(3) 0.5643(3) 0.0625 1.0000 Uani . U . . .
N311 N 0.30505(9) 0.1494(3) 0.6240(2) 0.0660 1.0000 Uani . U . . .
C312 C 0.31194(12) 0.1992(3) 0.6381(3) 0.0657 1.0000 Uani . U . . .
C313 C 0.31301(13) 0.2019(4) 0.6829(3) 0.0731 1.0000 Uani . U . . .
C314 C 0.30714(13) 0.1548(3) 0.6997(3) 0.0736 1.0000 Uani . U . . .
C315 C 0.30230(13) 0.1205(4) 0.6617(3) 0.0723 1.0000 Uani . U . . .
N316 N 0.29141(10) 0.0493(3) 0.5878(2) 0.0661 1.0000 Uani . U . . .
C317 C 0.29165(13) 0.0339(3) 0.6302(3) 0.0691 1.0000 Uani . U . . .
C318 C 0.28625(14) -0.0233(4) 0.6341(3) 0.0767 1.0000 Uani . U . . .
C319 C 0.28305(13) -0.0389(4) 0.5929(3) 0.0706 1.0000 Uani . U . . .
C320 C 0.28607(12) 0.0046(3) 0.5636(3) 0.0635 1.0000 Uani . U . . .
C321 C 0.28383(12) 0.0041(3) 0.5201(3) 0.0633 1.0000 Uani . U . . .
C322 C 0.28209(14) -0.0460(4) 0.4981(3) 0.0729 1.0000 Uani . U . . .
C323 C 0.28434(14) -0.0878(4) 0.4805(3) 0.0792 1.0000 Uani . U . . .
C324 C 0.31772(12) 0.2397(3) 0.6091(3) 0.0643 1.0000 Uani . U . . .
C325 C 0.32933(14) 0.2845(3) 0.6267(3) 0.0671 1.0000 Uani . U . . .
C326 C 0.34143(14) 0.3146(4) 0.6446(3) 0.0741 1.0000 Uani . U . . .
C327 C 0.29907(12) 0.1833(3) 0.4618(3) 0.0636 1.0000 Uani . U . . .
C328 C 0.29633(12) 0.0666(3) 0.6660(3) 0.0648 1.0000 Uani . U . . .
C329 C 0.29956(13) 0.2062(3) 0.4182(3) 0.0670 1.0000 Uani . U . . .
C330 C 0.28985(13) 0.2559(3) 0.4083(3) 0.0707 1.0000 Uani . U . . .
C331 C 0.29046(12) 0.2762(3) 0.3664(3) 0.0820 1.0000 Uani D U . . .
C332 C 0.30048(15) 0.2441(4) 0.3336(3) 0.0860 1.0000 Uani . U . . .
C333 C 0.31037(13) 0.1954(3) 0.3426(2) 0.0874 1.0000 Uani D U . . .
C334 C 0.31016(13) 0.1777(3) 0.3848(3) 0.0692 1.0000 Uani . U . . .
C335 C 0.27957(10) 0.3311(2) 0.3571(2) 0.1042 1.0000 Uani D U . . .
C336 C 0.25439(13) 0.3235(4) 0.3479(4) 0.1598 1.0000 Uani D U . . .
C337 C 0.2820(2) 0.3674(4) 0.3955(4) 0.2054 1.0000 Uani D U . . .
C338 C 0.29059(18) 0.3561(4) 0.3175(4) 0.1844 1.0000 Uani D U . . .
C339 C 0.31984(9) 0.1585(2) 0.30651(17) 0.0999 1.0000 Uani D U . . .
C340 C 0.30409(15) 0.1104(3) 0.3011(3) 0.1256 1.0000 Uani D U . . .
C341 C 0.32092(16) 0.1876(4) 0.2646(2) 0.1267 1.0000 Uani D U . . .
C342 C 0.34318(13) 0.1384(3) 0.3192(3) 0.1063 1.0000 Uani D U . . .
C343 C 0.29543(14) 0.0420(4) 0.7101(3) 0.0790 1.0000 Uani . U . . .
C344 C 0.27528(15) 0.0241(4) 0.7262(3) 0.0860 1.0000 Uani . U . . .
C345 C 0.27409(12) -0.0007(4) 0.7669(3) 0.0911 1.0000 Uani D U . . .
C346 C 0.29435(15) -0.0069(3) 0.7899(3) 0.0854 1.0000 Uani . U . . .
C347 C 0.31483(12) 0.0084(3) 0.7734(3) 0.0806 1.0000 Uani D U . . .
C348 C 0.31520(15) 0.0345(3) 0.7340(3) 0.0809 1.0000 Uani . U . . .
C349 C 0.25176(11) -0.0215(4) 0.7865(2) 0.1092 1.0000 Uani D U . . .
C350 C 0.2430(3) 0.0191(8) 0.8195(8) 0.2243 0.52(2) Uani D U P 6 5
C351 C 0.2555(2) -0.0735(8) 0.8091(8) 0.1459 0.52(2) Uani D U P 6 5
C352 C 0.2341(2) -0.0279(12) 0.7510(5) 0.1487 0.52(2) Uani D U P 6 5
C353 C 0.33722(10) 0.0020(3) 0.7983(2) 0.1008 1.0000 Uani D U . . .
C354 C 0.3368(3) -0.0506(8) 0.8232(9) 0.1836 0.54(3) Uani D U P 6 7
C355 C 0.35671(16) 0.0009(14) 0.7678(4) 0.1606 0.54(3) Uani D U P 6 7
C356 C 0.3399(3) 0.0478(9) 0.8306(9) 0.2614 0.54(3) Uani D U P 6 7
C380 C 0.2522(3) -0.0130(15) 0.8355(4) 0.1496 0.48(2) Uani D U P 6 6
C381 C 0.2491(4) -0.0797(6) 0.7778(11) 0.2485 0.48(2) Uani D U P 6 6
C382 C 0.23189(17) 0.0095(12) 0.7677(10) 0.2116 0.48(2) Uani D U P 6 6
C384 C 0.3323(2) -0.0217(12) 0.8427(5) 0.1337 0.46(3) Uani D U P 6 8
C385 C 0.3528(3) -0.0350(10) 0.7747(6) 0.1286 0.46(3) Uani D U P 6 8
C386 C 0.3484(3) 0.0568(5) 0.8044(10) 0.1202 0.46(3) Uani D U P 6 8
N401 N 0.53734(9) -0.3158(2) 0.3169(2) 0.0778 1.0000 Uani D U . . .
C402 C 0.53429(13) -0.2677(3) 0.30005(17) 0.1299 1.0000 Uani D U . . .
C403 C 0.52867(13) -0.2238(2) 0.3264(2) 0.1279 1.0000 Uani D U . . .
C404 C 0.52589(10) -0.2289(3) 0.3689(2) 0.0784 1.0000 Uani D U . . .
C405 C 0.52863(13) -0.2791(3) 0.38648(18) 0.1322 1.0000 Uani D U . . .
C406 C 0.53434(13) -0.3215(2) 0.3580(2) 0.1279 1.0000 Uani D U . . .
C407 C 0.52018(8) -0.1825(2) 0.39661(19) 0.0734 1.0000 Uani D U . . .
C408 C 0.50859(13) -0.1393(3) 0.37861(15) 0.0687 0.497(9) Uani D U P 1 1
C409 C 0.50357(12) -0.0948(2) 0.4039(2) 0.0712 0.497(9) Uani D U P 1 1
C410 C 0.51038(8) -0.0932(2) 0.44700(18) 0.0657 1.0000 Uani D U . . .
C411 C 0.52126(13) -0.1371(3) 0.46537(16) 0.0669 0.497(9) Uani D U P 1 1
C412 C 0.52605(12) -0.1818(2) 0.4402(2) 0.0642 0.497(9) Uani D U P 1 1
C413 C 0.50501(9) -0.0441(3) 0.4747(2) 0.0625 1.0000 Uani . U . . .
C414 C 0.52837(12) -0.1325(3) 0.38456(19) 0.0845 0.503(9) Uani D U P 1 2
C415 C 0.52349(12) -0.0878(2) 0.4098(2) 0.0716 0.503(9) Uani D U P 1 2
C416 C 0.50270(12) -0.1433(3) 0.45963(18) 0.0714 0.503(9) Uani D U P 1 2
C417 C 0.50760(13) -0.1880(2) 0.4344(2) 0.0753 0.503(9) Uani D U P 1 2
N501 N 0.37460(8) -0.2151(2) 0.3703(2) 0.0731 1.0000 Uani D U . . .
C502 C 0.38556(11) -0.1801(3) 0.34608(17) 0.1114 1.0000 Uani D U . . .
C503 C 0.40312(11) -0.1487(3) 0.3633(2) 0.1114 1.0000 Uani D U . . .
C504 C 0.40956(9) -0.1531(3) 0.4047(2) 0.0822 1.0000 Uani D U . . .
C505 C 0.39836(12) -0.1896(3) 0.42989(19) 0.1304 1.0000 Uani D U . . .
C506 C 0.38050(11) -0.2194(3) 0.4104(2) 0.1378 1.0000 Uani D U . . .
C507 C 0.42846(7) -0.1207(2) 0.4245(2) 0.0736 1.0000 Uani D U . . .
C508 C 0.43192(11) -0.0680(3) 0.4120(2) 0.0798 0.504(8) Uani D U P 2 1
C509 C 0.44935(12) -0.0383(2) 0.4304(2) 0.0739 0.504(8) Uani D U P 2 1
C510 C 0.46342(8) -0.0615(2) 0.46126(19) 0.0666 1.0000 Uani D U . . .
C511 C 0.45991(11) -0.1143(3) 0.4740(2) 0.0741 0.504(8) Uani D U P 2 1
C512 C 0.44254(12) -0.1440(2) 0.4554(2) 0.0720 0.504(8) Uani D U P 2 1
C513 C 0.48226(11) -0.0290(3) 0.4816(2) 0.0658 1.0000 Uani . U . . .
C514 C 0.44422(12) -0.0954(3) 0.39811(15) 0.0681 0.496(8) Uani D U P 2 2
C515 C 0.46172(10) -0.0658(3) 0.4165(2) 0.0598 0.496(8) Uani D U P 2 2
C516 C 0.44734(12) -0.0858(3) 0.48762(15) 0.0781 0.496(8) Uani D U P 2 2
C517 C 0.42988(10) -0.1155(3) 0.4693(2) 0.0652 0.496(8) Uani D U P 2 2
N601 N 0.33841(7) 0.0990(2) 0.55289(18) 0.0677 1.0000 Uani D U . . .
C602 C 0.35059(10) 0.1246(2) 0.5231(2) 0.0942 1.0000 Uani D U . . .
C603 C 0.37319(9) 0.1115(2) 0.5157(2) 0.0879 1.0000 Uani D U . . .
C604 C 0.38355(8) 0.0727(3) 0.5379(2) 0.0713 1.0000 Uani D U . . .
C605 C 0.37101(10) 0.0460(2) 0.5688(2) 0.0921 1.0000 Uani D U . . .
C606 C 0.34820(9) 0.0616(2) 0.5746(2) 0.0929 1.0000 Uani D U . . .
C607 C 0.40805(7) 0.0575(2) 0.53021(18) 0.0683 1.0000 Uani D U . . .
C608 C 0.42252(10) 0.0935(2) 0.5100(2) 0.0687 0.481(9) Uani D U P 3 1
C609 C 0.44506(9) 0.0796(2) 0.5024(2) 0.0761 0.481(9) Uani D U P 3 1
C610 C 0.45310(7) 0.0300(2) 0.51551(19) 0.0704 1.0000 Uani D U . . .
C611 C 0.43839(10) -0.00690(19) 0.5343(2) 0.0570 0.481(9) Uani D U P 3 1
C612 C 0.41590(10) 0.0070(2) 0.5419(2) 0.0665 0.481(9) Uani D U P 3 1
C613 C 0.47750(12) 0.0150(3) 0.5071(2) 0.0679 1.0000 Uani . U . . .
C614 C 0.41716(9) 0.0619(3) 0.48881(18) 0.0635 0.519(9) Uani D U P 3 2
C615 C 0.43969(10) 0.0480(3) 0.48142(16) 0.0695 0.519(9) Uani D U P 3 2
C616 C 0.44432(10) 0.0283(3) 0.55731(18) 0.0748 0.519(9) Uani D U P 3 2
C617 C 0.42178(10) 0.0421(3) 0.56467(15) 0.0756 0.519(9) Uani D U P 3 2
C701 C 0.50103(12) 0.0787(3) 0.4125(2) 0.1399 0.357(7) Uani D U P . .
Cl702 Cl 0.50384(15) 0.1476(3) 0.4275(2) 0.1365 0.357(7) Uani D U P . .
Cl703 Cl 0.52377(13) 0.0684(3) 0.3751(3) 0.1566 0.357(7) Uani D U P . .
Cl704 Cl 0.47642(12) 0.0779(3) 0.3791(3) 0.1336 0.357(7) Uani D U P . .
C705 C 0.34799(3) 0.28037(9) 0.37835(7) 0.1040 0.737(6) Uani D U P . .
Cl706 Cl 0.35200(3) 0.34007(9) 0.41012(7) 0.1211 0.737(6) Uani D U P . .
Cl707 Cl 0.35617(3) 0.30061(9) 0.32432(7) 0.0925 0.737(6) Uani D U P . .
Cl708 Cl 0.37106(3) 0.23716(9) 0.39551(7) 0.1224 0.737(6) Uani D U P . .
H1031 H 0.6255 -0.3000 0.2484 0.0848 1.0000 Uiso R . . . .
H1041 H 0.6022 -0.2591 0.1901 0.0807 1.0000 Uiso R . . . .
H1081 H 0.5146 -0.2696 0.1496 0.0970 1.0000 Uiso R . . . .
H1091 H 0.4813 -0.3183 0.1789 0.0870 1.0000 Uiso R . . . .
H1131 H 0.4684 -0.4622 0.3005 0.0946 1.0000 Uiso R . . . .
H1141 H 0.4924 -0.5084 0.3561 0.1038 1.0000 Uiso R . . . .
H1181 H 0.5803 -0.4971 0.3979 0.1121 1.0000 Uiso R . . . .
H1191 H 0.6122 -0.4407 0.3714 0.1145 1.0000 Uiso R . . . .
H1301 H 0.5577 -0.2950 0.1043 0.0874 1.0000 Uiso R . . . .
H1321 H 0.5738 -0.1405 0.0807 0.1032 1.0000 Uiso R . . . .
H1341 H 0.5638 -0.1924 0.2035 0.0929 1.0000 Uiso R . . . .
H1361 H 0.5619 -0.1874 -0.0204 0.1592 0.557(19) Uiso R . P 4 1
H1362 H 0.5715 -0.1533 0.0170 0.1592 0.557(19) Uiso R . P 4 1
H1363 H 0.5463 -0.1699 0.0171 0.1592 0.557(19) Uiso R . P 4 1
H1371 H 0.5514 -0.2810 -0.0076 0.2541 0.557(19) Uiso R . P 4 1
H1372 H 0.5538 -0.3058 0.0380 0.2541 0.557(19) Uiso R . P 4 1
H1373 H 0.5357 -0.2624 0.0294 0.2541 0.557(19) Uiso R . P 4 1
H1381 H 0.5919 -0.2553 -0.0075 0.2565 0.557(19) Uiso R . P 4 1
H1382 H 0.6015 -0.2207 0.0297 0.2565 0.557(19) Uiso R . P 4 1
H1383 H 0.5948 -0.2794 0.0382 0.2565 0.557(19) Uiso R . P 4 1
H1401 H 0.5933 -0.0374 0.1325 0.2123 0.813(12) Uiso R . P 4 3
H1402 H 0.6029 -0.0920 0.1181 0.2123 0.813(12) Uiso R . P 4 3
H1403 H 0.5806 -0.0709 0.0982 0.2123 0.813(12) Uiso R . P 4 3
H1411 H 0.5588 -0.0343 0.1761 0.2455 0.813(12) Uiso R . P 4 3
H1412 H 0.5462 -0.0862 0.1884 0.2455 0.813(12) Uiso R . P 4 3
H1413 H 0.5465 -0.0671 0.1409 0.2455 0.813(12) Uiso R . P 4 3
H1421 H 0.5939 -0.0681 0.2093 0.1662 0.813(12) Uiso R . P 4 3
H1422 H 0.6037 -0.1223 0.1944 0.1662 0.813(12) Uiso R . P 4 3
H1423 H 0.5818 -0.1206 0.2218 0.1662 0.813(12) Uiso R . P 4 3
H1441 H 0.5241 -0.5787 0.3543 0.0872 1.0000 Uiso R . . . .
H1461 H 0.5281 -0.6086 0.4817 0.0934 1.0000 Uiso R . . . .
H1481 H 0.5443 -0.4640 0.4364 0.0800 1.0000 Uiso R . . . .
H1501 H 0.5228 -0.7207 0.3659 0.1407 1.0000 Uiso R . . . .
H1502 H 0.5441 -0.6897 0.3806 0.1407 1.0000 Uiso R . . . .
H1503 H 0.5281 -0.6653 0.3465 0.1407 1.0000 Uiso R . . . .
H1511 H 0.5106 -0.7279 0.4416 0.1640 1.0000 Uiso R . . . .
H1512 H 0.5322 -0.6976 0.4555 0.1640 1.0000 Uiso R . . . .
H1513 H 0.5087 -0.6776 0.4703 0.1640 1.0000 Uiso R . . . .
H1521 H 0.4844 -0.6884 0.3880 0.1298 1.0000 Uiso R . . . .
H1522 H 0.4822 -0.6374 0.4158 0.1298 1.0000 Uiso R . . . .
H1523 H 0.4898 -0.6333 0.3681 0.1298 1.0000 Uiso R . . . .
H1541 H 0.5680 -0.5372 0.5565 0.1276 1.0000 Uiso R . . . .
H1542 H 0.5763 -0.5377 0.5091 0.1276 1.0000 Uiso R . . . .
H1543 H 0.5614 -0.5837 0.5262 0.1276 1.0000 Uiso R . . . .
H1551 H 0.5278 -0.5219 0.5724 0.1485 1.0000 Uiso R . . . .
H1552 H 0.5217 -0.5692 0.5425 0.1485 1.0000 Uiso R . . . .
H1553 H 0.5106 -0.5140 0.5352 0.1485 1.0000 Uiso R . . . .
H1561 H 0.5511 -0.4467 0.5449 0.1680 1.0000 Uiso R . . . .
H1562 H 0.5598 -0.4476 0.4978 0.1680 1.0000 Uiso R . . . .
H1563 H 0.5344 -0.4379 0.5072 0.1680 1.0000 Uiso R . . . .
H1661 H 0.5454 -0.2222 -0.0166 0.1929 0.443(19) Uiso R . P 4 2
H1662 H 0.5421 -0.1784 0.0180 0.1929 0.443(19) Uiso R . P 4 2
H1663 H 0.5329 -0.2353 0.0261 0.1929 0.443(19) Uiso R . P 4 2
H1671 H 0.5716 -0.2964 -0.0032 0.0873 0.443(19) Uiso R . P 4 2
H1672 H 0.5846 -0.3003 0.0401 0.0873 0.443(19) Uiso R . P 4 2
H1673 H 0.5587 -0.3092 0.0390 0.0873 0.443(19) Uiso R . P 4 2
H1681 H 0.5871 -0.2056 -0.0158 0.2401 0.443(19) Uiso R . P 4 2
H1682 H 0.6001 -0.2081 0.0275 0.2401 0.443(19) Uiso R . P 4 2
H1683 H 0.5835 -0.1616 0.0186 0.2401 0.443(19) Uiso R . P 4 2
H1701 H 0.6051 -0.0565 0.1625 0.1198 0.187(12) Uiso R . P 4 4
H1702 H 0.6093 -0.1167 0.1698 0.1198 0.187(12) Uiso R . P 4 4
H1703 H 0.6048 -0.0954 0.1237 0.1198 0.187(12) Uiso R . P 4 4
H1711 H 0.5673 -0.0251 0.1419 0.1182 0.187(12) Uiso R . P 4 4
H1712 H 0.5676 -0.0638 0.1029 0.1182 0.187(12) Uiso R . P 4 4
H1713 H 0.5477 -0.0653 0.1354 0.1182 0.187(12) Uiso R . P 4 4
H1721 H 0.5735 -0.0591 0.2161 0.1221 0.187(12) Uiso R . P 4 4
H1722 H 0.5781 -0.1192 0.2233 0.1221 0.187(12) Uiso R . P 4 4
H1723 H 0.5542 -0.0999 0.2105 0.1221 0.187(12) Uiso R . P 4 4
H2031 H 0.3883 -0.2917 0.1987 0.1094 1.0000 Uiso R . . . .
H2041 H 0.3585 -0.2212 0.1830 0.1068 1.0000 Uiso R . . . .
H2081 H 0.2956 -0.1248 0.2778 0.1062 1.0000 Uiso R . . . .
H2091 H 0.2858 -0.1267 0.3569 0.1200 1.0000 Uiso R . . . .
H2131 H 0.3068 -0.2476 0.4901 0.0876 1.0000 Uiso R . . . .
H2141 H 0.3295 -0.3307 0.5006 0.0984 1.0000 Uiso R . . . .
H2181 H 0.3930 -0.4294 0.4059 0.0917 1.0000 Uiso R . . . .
H2191 H 0.4086 -0.4155 0.3342 0.0997 1.0000 Uiso R . . . .
H2301 H 0.3070 -0.2142 0.1863 0.1184 1.0000 Uiso R . . . .
H2321 H 0.3060 -0.0694 0.1324 0.1493 1.0000 Uiso R . . . .
H2341 H 0.3416 -0.0931 0.2418 0.1187 1.0000 Uiso R . . . .
H2361 H 0.2602 -0.1347 0.0873 0.1860 0.50(3) Uiso R . P 5 1
H2362 H 0.2769 -0.0905 0.1015 0.1860 0.50(3) Uiso R . P 5 1
H2363 H 0.2618 -0.1184 0.1354 0.1860 0.50(3) Uiso R . P 5 1
H2371 H 0.2674 -0.2280 0.1074 0.2368 0.50(3) Uiso R . P 5 1
H2372 H 0.2883 -0.2428 0.1351 0.2368 0.50(3) Uiso R . P 5 1
H2373 H 0.2686 -0.2108 0.1554 0.2368 0.50(3) Uiso R . P 5 1
H2381 H 0.2920 -0.1847 0.0531 0.1947 0.50(3) Uiso R . P 5 1
H2382 H 0.3131 -0.1986 0.0801 0.1947 0.50(3) Uiso R . P 5 1
H2383 H 0.3084 -0.1401 0.0671 0.1947 0.50(3) Uiso R . P 5 1
H2401 H 0.3537 0.0320 0.1455 0.3816 0.48(2) Uiso R . P 5 3
H2402 H 0.3619 -0.0264 0.1495 0.3816 0.48(2) Uiso R . P 5 3
H2403 H 0.3415 -0.0128 0.1203 0.3816 0.48(2) Uiso R . P 5 3
H2411 H 0.3175 0.0585 0.1776 0.1906 0.48(2) Uiso R . P 5 3
H2412 H 0.3025 0.0171 0.2011 0.1906 0.48(2) Uiso R . P 5 3
H2413 H 0.3056 0.0139 0.1516 0.1906 0.48(2) Uiso R . P 5 3
H2421 H 0.3495 0.0373 0.2260 0.1971 0.48(2) Uiso R . P 5 3
H2422 H 0.3579 -0.0210 0.2296 0.1971 0.48(2) Uiso R . P 5 3
H2423 H 0.3350 -0.0047 0.2500 0.1971 0.48(2) Uiso R . P 5 3
H2441 H 0.3545 -0.4620 0.4437 0.0913 1.0000 Uiso R . . . .
H2461 H 0.3812 -0.4700 0.5643 0.0925 1.0000 Uiso R . . . .
H2481 H 0.3757 -0.3274 0.5040 0.0918 1.0000 Uiso R . . . .
H2501 H 0.3389 -0.5888 0.5192 0.2309 0.348(18) Uiso R . P 5 5
H2502 H 0.3395 -0.5395 0.5492 0.2309 0.348(18) Uiso R . P 5 5
H2503 H 0.3292 -0.5348 0.5035 0.2309 0.348(18) Uiso R . P 5 5
H2511 H 0.3797 -0.5995 0.5281 0.1176 0.348(18) Uiso R . P 5 5
H2512 H 0.3959 -0.5524 0.5193 0.1176 0.348(18) Uiso R . P 5 5
H2513 H 0.3798 -0.5507 0.5586 0.1176 0.348(18) Uiso R . P 5 5
H2521 H 0.3640 -0.5921 0.4544 0.2727 0.348(18) Uiso R . P 5 5
H2522 H 0.3799 -0.5445 0.4447 0.2727 0.348(18) Uiso R . P 5 5
H2523 H 0.3541 -0.5383 0.4389 0.2727 0.348(18) Uiso R . P 5 5
H2541 H 0.3878 -0.3717 0.6450 0.1255 0.455(17) Uiso R . P 5 7
H2542 H 0.3857 -0.4261 0.6217 0.1255 0.455(17) Uiso R . P 5 7
H2543 H 0.3655 -0.3870 0.6219 0.1255 0.455(17) Uiso R . P 5 7
H2551 H 0.4213 -0.3510 0.6018 0.0893 0.455(17) Uiso R . P 5 7
H2552 H 0.4191 -0.4060 0.5795 0.0893 0.455(17) Uiso R . P 5 7
H2553 H 0.4207 -0.3547 0.5519 0.0893 0.455(17) Uiso R . P 5 7
H2561 H 0.3897 -0.2876 0.6012 0.1315 0.455(17) Uiso R . P 5 7
H2562 H 0.3885 -0.2906 0.5514 0.1315 0.455(17) Uiso R . P 5 7
H2563 H 0.3673 -0.3032 0.5787 0.1315 0.455(17) Uiso R . P 5 7
H2661 H 0.2539 -0.1714 0.1103 0.2390 0.50(3) Uiso R . P 5 2
H2662 H 0.2617 -0.1805 0.1574 0.2390 0.50(3) Uiso R . P 5 2
H2663 H 0.2609 -0.1233 0.1387 0.2390 0.50(3) Uiso R . P 5 2
H2671 H 0.2829 -0.2344 0.0848 0.2698 0.50(3) Uiso R . P 5 2
H2672 H 0.3079 -0.2273 0.0981 0.2698 0.50(3) Uiso R . P 5 2
H2673 H 0.2901 -0.2434 0.1323 0.2698 0.50(3) Uiso R . P 5 2
H2681 H 0.2820 -0.1430 0.0544 0.2880 0.50(3) Uiso R . P 5 2
H2682 H 0.3070 -0.1345 0.0675 0.2880 0.50(3) Uiso R . P 5 2
H2683 H 0.2886 -0.0949 0.0830 0.2880 0.50(3) Uiso R . P 5 2
H2701 H 0.3385 0.0424 0.1361 0.1468 0.52(2) Uiso R . P 5 4
H2702 H 0.3445 -0.0149 0.1216 0.1468 0.52(2) Uiso R . P 5 4
H2703 H 0.3195 0.0026 0.1244 0.1468 0.52(2) Uiso R . P 5 4
H2711 H 0.3207 0.0569 0.2069 0.2357 0.52(2) Uiso R . P 5 4
H2712 H 0.3150 0.0092 0.2367 0.2357 0.52(2) Uiso R . P 5 4
H2713 H 0.3017 0.0176 0.1941 0.2357 0.52(2) Uiso R . P 5 4
H2721 H 0.3606 0.0290 0.2041 0.1992 0.52(2) Uiso R . P 5 4
H2722 H 0.3667 -0.0281 0.1890 0.1992 0.52(2) Uiso R . P 5 4
H2723 H 0.3554 -0.0194 0.2335 0.1992 0.52(2) Uiso R . P 5 4
H2801 H 0.3397 -0.5869 0.4794 0.1486 0.652(18) Uiso R . P 5 6
H2802 H 0.3294 -0.5345 0.4971 0.1486 0.652(18) Uiso R . P 5 6
H2803 H 0.3412 -0.5350 0.4526 0.1486 0.652(18) Uiso R . P 5 6
H2811 H 0.3622 -0.5964 0.5453 0.3184 0.652(18) Uiso R . P 5 6
H2812 H 0.3774 -0.5502 0.5612 0.3184 0.652(18) Uiso R . P 5 6
H2813 H 0.3514 -0.5443 0.5625 0.3184 0.652(18) Uiso R . P 5 6
H2821 H 0.3816 -0.5972 0.4747 0.2517 0.652(18) Uiso R . P 5 6
H2822 H 0.3970 -0.5508 0.4895 0.2517 0.652(18) Uiso R . P 5 6
H2823 H 0.3829 -0.5454 0.4477 0.2517 0.652(18) Uiso R . P 5 6
H2841 H 0.4096 -0.3871 0.6313 0.1611 0.545(17) Uiso R . P 5 8
H2842 H 0.4146 -0.4212 0.5907 0.1611 0.545(17) Uiso R . P 5 8
H2843 H 0.3929 -0.4315 0.6174 0.1611 0.545(17) Uiso R . P 5 8
H2851 H 0.4133 -0.3049 0.5871 0.1949 0.545(17) Uiso R . P 5 8
H2852 H 0.4186 -0.3400 0.5472 0.1949 0.545(17) Uiso R . P 5 8
H2853 H 0.3993 -0.2982 0.5451 0.1949 0.545(17) Uiso R . P 5 8
H2861 H 0.3781 -0.3204 0.6292 0.1720 0.545(17) Uiso R . P 5 8
H2862 H 0.3615 -0.3651 0.6157 0.1720 0.545(17) Uiso R . P 5 8
H2863 H 0.3637 -0.3142 0.5878 0.1720 0.545(17) Uiso R . P 5 8
H3031 H 0.2729 0.0176 0.4328 0.0887 1.0000 Uiso R . . . .
H3041 H 0.2797 0.1077 0.4021 0.0912 1.0000 Uiso R . . . .
H3081 H 0.3198 0.2869 0.4679 0.0791 1.0000 Uiso R . . . .
H3091 H 0.3282 0.3139 0.5424 0.0782 1.0000 Uiso R . . . .
H3131 H 0.3172 0.2324 0.6990 0.0877 1.0000 Uiso R . . . .
H3141 H 0.3063 0.1454 0.7292 0.0882 1.0000 Uiso R . . . .
H3181 H 0.2853 -0.0441 0.6595 0.0920 1.0000 Uiso R . . . .
H3191 H 0.2793 -0.0741 0.5845 0.0847 1.0000 Uiso R . . . .
H3301 H 0.2828 0.2760 0.4304 0.0849 1.0000 Uiso R . . . .
H3321 H 0.3004 0.2566 0.3048 0.1032 1.0000 Uiso R . . . .
H3341 H 0.3174 0.1451 0.3916 0.0828 1.0000 Uiso R . . . .
H3361 H 0.2475 0.3568 0.3421 0.1926 1.0000 Uiso R . . . .
H3362 H 0.2475 0.3079 0.3725 0.1926 1.0000 Uiso R . . . .
H3363 H 0.2525 0.3006 0.3238 0.1926 1.0000 Uiso R . . . .
H3371 H 0.2753 0.4008 0.3894 0.2459 1.0000 Uiso R . . . .
H3372 H 0.2975 0.3722 0.4018 0.2459 1.0000 Uiso R . . . .
H3373 H 0.2747 0.3517 0.4196 0.2459 1.0000 Uiso R . . . .
H3381 H 0.2839 0.3898 0.3117 0.2230 1.0000 Uiso R . . . .
H3382 H 0.3062 0.3606 0.3230 0.2230 1.0000 Uiso R . . . .
H3383 H 0.2886 0.3335 0.2933 0.2230 1.0000 Uiso R . . . .
H3401 H 0.3097 0.0876 0.2791 0.1507 1.0000 Uiso R . . . .
H3402 H 0.3031 0.0914 0.3274 0.1507 1.0000 Uiso R . . . .
H3403 H 0.2895 0.1229 0.2932 0.1507 1.0000 Uiso R . . . .
H3411 H 0.3267 0.1648 0.2428 0.1515 1.0000 Uiso R . . . .
H3412 H 0.3305 0.2177 0.2676 0.1515 1.0000 Uiso R . . . .
H3413 H 0.3062 0.1990 0.2568 0.1515 1.0000 Uiso R . . . .
H3421 H 0.3490 0.1159 0.2972 0.1281 1.0000 Uiso R . . . .
H3422 H 0.3529 0.1681 0.3228 0.1281 1.0000 Uiso R . . . .
H3423 H 0.3422 0.1191 0.3454 0.1281 1.0000 Uiso R . . . .
H3441 H 0.2619 0.0283 0.7096 0.1042 1.0000 Uiso R . . . .
H3461 H 0.2939 -0.0225 0.8178 0.1024 1.0000 Uiso R . . . .
H3481 H 0.3291 0.0476 0.7231 0.0972 1.0000 Uiso R . . . .
H3501 H 0.2293 0.0067 0.8318 0.2501 0.52(2) Uiso R . P 6 5
H3502 H 0.2540 0.0229 0.8416 0.2501 0.52(2) Uiso R . P 6 5
H3503 H 0.2405 0.0525 0.8061 0.2501 0.52(2) Uiso R . P 6 5
H3511 H 0.2417 -0.0860 0.8210 0.1624 0.52(2) Uiso R . P 6 5
H3512 H 0.2663 -0.0689 0.8315 0.1624 0.52(2) Uiso R . P 6 5
H3513 H 0.2611 -0.0988 0.7889 0.1624 0.52(2) Uiso R . P 6 5
H3521 H 0.2204 -0.0407 0.7630 0.1780 0.52(2) Uiso R . P 6 5
H3522 H 0.2395 -0.0525 0.7302 0.1780 0.52(2) Uiso R . P 6 5
H3523 H 0.2315 0.0056 0.7376 0.1780 0.52(2) Uiso R . P 6 5
H3541 H 0.3505 -0.0550 0.8386 0.2221 0.54(3) Uiso R . P 6 7
H3542 H 0.3245 -0.0507 0.8428 0.2221 0.54(3) Uiso R . P 6 7
H3543 H 0.3351 -0.0790 0.8033 0.2221 0.54(3) Uiso R . P 6 7
H3551 H 0.3704 -0.0030 0.7834 0.1915 0.54(3) Uiso R . P 6 7
H3552 H 0.3571 0.0331 0.7518 0.1915 0.54(3) Uiso R . P 6 7
H3553 H 0.3550 -0.0283 0.7486 0.1915 0.54(3) Uiso R . P 6 7
H3561 H 0.3537 0.0439 0.8459 0.3150 0.54(3) Uiso R . P 6 7
H3562 H 0.3277 0.0476 0.8504 0.3150 0.54(3) Uiso R . P 6 7
H3563 H 0.3400 0.0804 0.8153 0.3150 0.54(3) Uiso R . P 6 7
H3801 H 0.2386 -0.0257 0.8479 0.1734 0.48(2) Uiso R . P 6 6
H3802 H 0.2646 -0.0322 0.8471 0.1734 0.48(2) Uiso R . P 6 6
H3803 H 0.2539 0.0238 0.8418 0.1734 0.48(2) Uiso R . P 6 6
H3811 H 0.2354 -0.0921 0.7899 0.2965 0.48(2) Uiso R . P 6 6
H3812 H 0.2614 -0.0985 0.7902 0.2965 0.48(2) Uiso R . P 6 6
H3813 H 0.2489 -0.0854 0.7476 0.2965 0.48(2) Uiso R . P 6 6
H3821 H 0.2182 -0.0033 0.7797 0.2695 0.48(2) Uiso R . P 6 6
H3822 H 0.2335 0.0462 0.7742 0.2695 0.48(2) Uiso R . P 6 6
H3823 H 0.2317 0.0047 0.7374 0.2695 0.48(2) Uiso R . P 6 6
H3841 H 0.3460 -0.0258 0.8584 0.1632 0.46(3) Uiso R . P 6 8
H3842 H 0.3224 0.0010 0.8582 0.1632 0.46(3) Uiso R . P 6 8
H3843 H 0.3254 -0.0554 0.8390 0.1632 0.46(3) Uiso R . P 6 8
H3851 H 0.3665 -0.0386 0.7902 0.1541 0.46(3) Uiso R . P 6 8
H3852 H 0.3459 -0.0688 0.7718 0.1541 0.46(3) Uiso R . P 6 8
H3853 H 0.3559 -0.0208 0.7469 0.1541 0.46(3) Uiso R . P 6 8
H3861 H 0.3622 0.0529 0.8197 0.1477 0.46(3) Uiso R . P 6 8
H3862 H 0.3386 0.0794 0.8201 0.1477 0.46(3) Uiso R . P 6 8
H3863 H 0.3513 0.0718 0.7769 0.1477 0.46(3) Uiso R . P 6 8
H4021 H 0.5359 -0.2629 0.2699 0.1555 1.0000 Uiso R . . . .
H4031 H 0.5268 -0.1898 0.3136 0.1537 1.0000 Uiso R . . . .
H4051 H 0.5267 -0.2850 0.4165 0.1582 1.0000 Uiso R . . . .
H4061 H 0.5361 -0.3561 0.3698 0.1535 1.0000 Uiso R . . . .
H4081 H 0.5041 -0.1403 0.3492 0.0824 0.497(9) Uiso R . P 1 1
H4091 H 0.4955 -0.0658 0.3918 0.0857 0.497(9) Uiso R . P 1 1
H4111 H 0.5254 -0.1365 0.4949 0.0806 0.497(9) Uiso R . P 1 1
H4121 H 0.5333 -0.2118 0.4527 0.0771 0.497(9) Uiso R . P 1 1
H4141 H 0.5372 -0.1288 0.3592 0.1015 0.503(9) Uiso R . P 1 2
H4151 H 0.5291 -0.0539 0.4017 0.0860 0.503(9) Uiso R . P 1 2
H4161 H 0.4942 -0.1471 0.4853 0.0857 0.503(9) Uiso R . P 1 2
H4171 H 0.5024 -0.2222 0.4430 0.0900 0.503(9) Uiso R . P 1 2
H5021 H 0.3815 -0.1762 0.3167 0.1340 1.0000 Uiso R . . . .
H5031 H 0.4106 -0.1238 0.3454 0.1334 1.0000 Uiso R . . . .
H5051 H 0.4024 -0.1947 0.4592 0.1562 1.0000 Uiso R . . . .
H5061 H 0.3724 -0.2440 0.4278 0.1654 1.0000 Uiso R . . . .
H5081 H 0.4224 -0.0523 0.3908 0.0957 0.504(8) Uiso R . P 2 1
H5091 H 0.4516 -0.0024 0.4220 0.0893 0.504(8) Uiso R . P 2 1
H5111 H 0.4693 -0.1299 0.4952 0.0889 0.504(8) Uiso R . P 2 1
H5121 H 0.4403 -0.1799 0.4638 0.0862 0.504(8) Uiso R . P 2 1
H5141 H 0.4431 -0.0982 0.3677 0.0817 0.496(8) Uiso R . P 2 2
H5151 H 0.4724 -0.0486 0.3985 0.0719 0.496(8) Uiso R . P 2 2
H5161 H 0.4482 -0.0820 0.5180 0.0939 0.496(8) Uiso R . P 2 2
H5171 H 0.4190 -0.1322 0.4872 0.0780 0.496(8) Uiso R . P 2 2
H6021 H 0.3437 0.1521 0.5067 0.1128 1.0000 Uiso R . . . .
H6031 H 0.3815 0.1305 0.4945 0.1051 1.0000 Uiso R . . . .
H6051 H 0.3775 0.0183 0.5854 0.1102 1.0000 Uiso R . . . .
H6061 H 0.3395 0.0435 0.5957 0.1115 1.0000 Uiso R . . . .
H6081 H 0.4171 0.1274 0.5013 0.0824 0.481(9) Uiso R . P 3 1
H6091 H 0.4549 0.1040 0.4885 0.0913 0.481(9) Uiso R . P 3 1
H6111 H 0.4437 -0.0413 0.5419 0.0680 0.481(9) Uiso R . P 3 1
H6121 H 0.4060 -0.0179 0.5549 0.0794 0.481(9) Uiso R . P 3 1
H6141 H 0.4081 0.0743 0.4657 0.0766 0.519(9) Uiso R . P 3 2
H6151 H 0.4459 0.0507 0.4533 0.0837 0.519(9) Uiso R . P 3 2
H6161 H 0.4536 0.0178 0.5807 0.0904 0.519(9) Uiso R . P 3 2
H6171 H 0.4158 0.0410 0.5930 0.0913 0.519(9) Uiso R . P 3 2
H7011 H 0.5007 0.0545 0.4360 0.1682 0.357(7) Uiso R . P . .
H7051 H 0.3334 0.2650 0.3804 0.1252 0.737(6) Uiso R . P . .

loop_
_atom_site_aniso_label
_atom_site_aniso_U_11
_atom_site_aniso_U_22
_atom_site_aniso_U_33
_atom_site_aniso_U_23
_atom_site_aniso_U_13
_atom_site_aniso_U_12
Zn100 0.0428(6) 0.0710(7) 0.0889(8) -0.0033(5) -0.0011(5) 0.0046(5)
N101 0.047(2) 0.083(5) 0.074(4) -0.004(3) 0.003(2) 0.004(3)
C102 0.047(3) 0.080(5) 0.054(4) -0.009(3) 0.007(3) 0.001(3)
C103 0.050(4) 0.083(6) 0.079(5) 0.007(4) 0.002(3) 0.001(4)
C104 0.049(3) 0.088(6) 0.064(5) -0.002(3) 0.003(3) 0.000(3)
C105 0.048(3) 0.088(6) 0.069(5) -0.006(3) 0.000(3) 0.002(3)
N106 0.049(2) 0.072(4) 0.091(3) -0.004(2) -0.003(3) 0.009(3)
C107 0.049(3) 0.059(5) 0.104(6) -0.004(3) -0.004(3) 0.011(3)
C108 0.047(3) 0.096(6) 0.099(6) 0.009(4) -0.003(4) 0.007(4)
C109 0.050(3) 0.077(6) 0.090(6) 0.000(3) -0.007(4) 0.004(4)
N111 0.041(2) 0.083(4) 0.092(5) 0.004(3) 0.001(3) 0.006(2)
C112 0.042(3) 0.064(5) 0.074(5) -0.016(3) 0.003(3) 0.007(3)
C113 0.048(3) 0.094(6) 0.095(6) 0.004(4) 0.006(4) 0.002(4)
C114 0.053(3) 0.079(6) 0.128(7) 0.018(4) -0.001(4) 0.000(4)
C115 0.050(3) 0.059(5) 0.102(6) 0.001(3) 0.000(3) 0.007(3)
N116 0.043(3) 0.077(4) 0.105(5) 0.011(3) -0.001(3) 0.004(2)
C117 0.046(3) 0.080(6) 0.119(7) 0.019(4) 0.006(3) 0.011(4)
C118 0.058(4) 0.109(7) 0.111(7) 0.036(5) -0.005(4) -0.008(4)
C119 0.052(4) 0.134(8) 0.100(7) 0.041(5) 0.000(4) -0.006(4)
C120 0.040(3) 0.084(6) 0.095(6) 0.017(4) 0.004(3) 0.004(3)
C121 0.049(3) 0.062(5) 0.064(5) -0.010(3) 0.002(3) -0.001(3)
C122 0.049(4) 0.067(5) 0.078(5) 0.005(4) -0.005(3) -0.003(3)
C123 0.054(4) 0.073(5) 0.075(6) -0.012(4) -0.014(4) 0.010(4)
C125 0.052(2) 0.070(5) 0.076(5) 0.005(4) -0.001(4) 0.003(4)
C126 0.051(2) 0.081(6) 0.090(6) -0.008(5) 0.001(5) -0.001(4)
C127 0.050(3) 0.070(4) 0.079(4) -0.014(3) -0.005(3) 0.007(3)
C128 0.048(3) 0.081(5) 0.088(4) 0.004(4) 0.009(3) 0.010(3)
C129 0.057(5) 0.064(3) 0.086(3) -0.014(2) 0.004(4) 0.011(4)
C130 0.061(5) 0.071(4) 0.087(3) -0.014(3) 0.017(5) 0.007(4)
C131 0.071(5) 0.072(4) 0.091(3) -0.005(3) -0.004(4) 0.006(4)
C132 0.082(6) 0.074(4) 0.102(4) -0.008(4) 0.001(6) -0.003(5)
C133 0.065(5) 0.074(3) 0.101(4) -0.009(3) -0.018(5) 0.003(4)
C134 0.070(6) 0.071(4) 0.091(5) -0.015(3) -0.016(5) 0.002(5)
C135 0.136(7) 0.088(5) 0.091(3) -0.004(4) 0.010(5) -0.001(5)
C136 0.20(2) 0.102(10) 0.093(9) -0.012(10) -0.059(16) 0.013(12)
C137 0.36(3) 0.15(2) 0.139(19) 0.008(15) -0.11(3) -0.10(2)
C138 0.213(14) 0.31(4) 0.121(17) -0.02(3) 0.033(17) 0.14(2)
C139 0.097(4) 0.072(3) 0.109(4) -0.010(3) -0.018(4) 0.005(4)
C140 0.216(17) 0.107(11) 0.199(12) 0.101(12) -0.015(10) -0.018(9)
C141 0.097(8) 0.123(11) 0.39(3) -0.142(15) -0.057(9) 0.016(7)
C142 0.156(14) 0.120(11) 0.133(9) -0.003(8) -0.058(9) -0.055(9)
C143 0.049(5) 0.073(4) 0.086(3) 0.000(3) 0.004(4) 0.008(4)
C144 0.044(5) 0.078(4) 0.096(5) -0.005(3) -0.008(4) 0.005(4)
C145 0.041(4) 0.074(4) 0.107(4) -0.002(3) 0.004(5) 0.002(4)
C146 0.055(5) 0.082(4) 0.097(4) 0.010(4) 0.004(5) -0.008(4)
C147 0.050(5) 0.085(4) 0.085(3) 0.002(3) 0.002(4) -0.003(4)
C148 0.046(5) 0.067(5) 0.088(3) -0.003(3) 0.006(4) 0.009(4)
C149 0.074(4) 0.059(4) 0.151(6) 0.000(3) -0.035(4) 0.016(4)
C150 0.073(6) 0.088(7) 0.190(8) -0.044(6) -0.032(6) 0.007(5)
C151 0.152(10) 0.086(7) 0.173(8) 0.026(6) -0.066(7) -0.043(7)
C152 0.062(4) 0.060(6) 0.203(11) -0.009(6) -0.031(5) -0.003(4)
C153 0.059(4) 0.099(4) 0.087(3) -0.003(4) -0.004(3) 0.017(4)
C154 0.070(5) 0.150(8) 0.099(7) -0.006(7) -0.008(4) 0.039(6)
C155 0.076(5) 0.209(11) 0.087(5) -0.010(8) 0.017(5) 0.019(7)
C156 0.151(11) 0.102(4) 0.167(11) -0.040(6) -0.031(8) 0.012(6)
C166 0.258(19) 0.09(2) 0.123(18) -0.039(18) -0.084(19) 0.079(17)
C167 0.050(13) 0.094(7) 0.074(12) -0.006(8) 0.003(11) 0.009(9)
C168 0.30(3) 0.13(2) 0.16(2) 0.04(2) 0.09(3) -0.05(3)
C170 0.099(4) 0.098(6) 0.103(10) -0.027(7) -0.033(6) -0.021(5)
C171 0.099(8) 0.089(7) 0.105(9) 0.013(10) 0.014(10) 0.015(10)
C172 0.103(9) 0.100(8) 0.102(5) -0.016(5) -0.031(7) -0.002(8)
Zn200 0.0408(6) 0.0773(7) 0.1023(8) -0.0107(6) -0.0105(5) 0.0016(5)
N201 0.049(4) 0.081(5) 0.098(2) -0.011(3) -0.015(3) 0.003(3)
C202 0.052(5) 0.069(5) 0.097(4) -0.014(4) -0.016(3) 0.000(3)
C203 0.072(6) 0.103(7) 0.099(4) -0.007(5) -0.008(4) 0.018(4)
C204 0.057(5) 0.108(7) 0.102(4) 0.003(5) -0.006(4) 0.010(4)
C205 0.063(5) 0.059(5) 0.105(4) -0.006(4) -0.003(4) -0.003(3)
N206 0.043(3) 0.068(4) 0.109(4) 0.001(3) -0.001(3) -0.002(2)
C207 0.052(5) 0.063(5) 0.111(4) 0.001(4) -0.003(4) 0.000(3)
C208 0.051(5) 0.097(6) 0.117(5) 0.002(5) -0.006(5) 0.015(4)
C209 0.079(6) 0.099(7) 0.122(5) 0.008(5) 0.008(5) 0.030(4)
N211 0.050(4) 0.057(4) 0.099(3) -0.015(2) -0.011(2) -0.002(2)
C212 0.062(5) 0.075(5) 0.095(4) -0.021(3) -0.017(4) 0.011(3)
C213 0.072(5) 0.052(5) 0.095(4) -0.030(4) -0.013(4) -0.001(3)
C214 0.069(6) 0.080(5) 0.097(4) -0.010(4) -0.009(4) 0.015(4)
C215 0.059(5) 0.055(5) 0.109(4) -0.007(3) 0.002(4) -0.001(3)
N216 0.045(4) 0.074(3) 0.096(3) -0.013(3) -0.012(3) 0.002(2)
C217 0.040(4) 0.087(5) 0.100(4) -0.005(4) -0.010(4) 0.005(3)
C218 0.054(5) 0.076(5) 0.100(5) -0.009(4) -0.008(4) 0.006(3)
C219 0.070(6) 0.074(6) 0.105(5) -0.003(4) 0.001(4) 0.018(4)
C220 0.037(4) 0.076(5) 0.110(5) 0.003(4) -0.002(3) 0.001(3)
C221 0.051(4) 0.074(5) 0.101(5) -0.006(4) -0.008(4) 0.002(3)
C222 0.051(4) 0.094(6) 0.095(5) 0.007(5) -0.008(4) 0.009(4)
C223 0.048(3) 0.097(6) 0.076(6) 0.019(5) -0.006(4) 0.004(4)
C224 0.047(5) 0.066(5) 0.107(4) -0.012(3) -0.003(4) 0.000(3)
C225 0.058(5) 0.061(5) 0.122(6) -0.028(4) -0.005(5) -0.010(4)
C226 0.054(5) 0.069(5) 0.110(7) -0.020(4) 0.005(5) -0.006(4)
C227 0.058(5) 0.065(4) 0.108(4) -0.010(4) -0.007(3) -0.002(3)
C228 0.052(5) 0.075(5) 0.106(3) -0.003(4) -0.002(3) 0.006(3)
C229 0.063(6) 0.077(4) 0.118(4) 0.002(4) 0.003(4) 0.006(4)
C230 0.087(7) 0.099(6) 0.110(7) 0.011(4) -0.006(5) -0.003(5)
C231 0.087(6) 0.130(6) 0.120(6) 0.031(5) 0.003(5) 0.006(6)
C232 0.074(7) 0.126(6) 0.173(9) 0.053(7) 0.006(6) 0.010(6)
C233 0.068(7) 0.098(4) 0.158(8) 0.031(4) 0.038(5) 0.008(4)
C234 0.087(7) 0.084(4) 0.126(7) 0.008(4) 0.025(5) -0.010(5)
C235 0.138(9) 0.167(8) 0.143(7) 0.032(7) -0.038(6) 0.009(7)
C236 0.107(19) 0.19(2) 0.17(3) -0.02(2) -0.041(15) 0.016(15)
C237 0.17(3) 0.23(2) 0.19(2) 0.10(2) -0.16(2) -0.065(19)
C238 0.124(19) 0.19(3) 0.173(13) -0.06(2) -0.037(11) -0.001(17)
C239 0.157(9) 0.110(5) 0.161(8) 0.044(5) 0.061(6) -0.023(5)
C240 0.38(4) 0.27(4) 0.32(3) 0.04(4) 0.23(3) -0.13(3)
C241 0.25(2) 0.083(10) 0.15(3) 0.035(18) -0.058(17) 0.006(15)
C242 0.15(2) 0.069(14) 0.28(2) 0.004(17) -0.038(17) 0.042(14)
C243 0.051(5) 0.074(3) 0.094(4) -0.013(3) 0.004(3) 0.014(4)
C244 0.067(5) 0.074(3) 0.087(5) -0.016(3) -0.011(5) 0.012(5)
C245 0.073(6) 0.078(3) 0.088(5) -0.011(3) -0.007(4) 0.009(4)
C246 0.069(6) 0.070(3) 0.092(5) -0.006(4) -0.014(4) 0.011(4)
C247 0.076(6) 0.070(3) 0.105(5) -0.009(3) -0.015(4) 0.013(4)
C248 0.056(5) 0.062(4) 0.111(5) -0.005(3) -0.012(4) 0.002(4)
C249 0.122(6) 0.080(3) 0.120(7) -0.012(4) -0.039(6) 0.001(5)
C250 0.095(12) 0.060(17) 0.42(5) 0.03(3) -0.02(2) 0.009(13)
C251 0.104(17) 0.050(10) 0.14(2) -0.065(14) -0.043(17) 0.026(15)
C252 0.42(5) 0.13(3) 0.136(13) -0.06(2) -0.10(2) 0.01(4)
C253 0.084(5) 0.071(4) 0.110(5) -0.008(4) -0.018(4) 0.004(4)
C254 0.051(12) 0.159(19) 0.102(6) 0.012(10) -0.010(9) 0.055(14)
C255 0.083(5) 0.028(12) 0.108(15) -0.019(11) -0.009(7) -0.004(7)
C256 0.100(19) 0.084(7) 0.14(2) -0.037(8) -0.026(16) 0.032(11)
C257 0.041(5) 0.083(6) 0.112(4) 0.001(4) -0.001(4) 0.004(3)
C258 0.047(2) 0.076(5) 0.094(6) 0.001(3) 0.000(3) 0.010(4)
C259 0.052(2) 0.070(5) 0.084(5) -0.007(3) -0.001(3) 0.005(3)
C266 0.108(8) 0.16(3) 0.32(4) 0.04(3) -0.040(12) -0.042(17)
C267 0.26(4) 0.197(15) 0.22(4) -0.038(17) -0.13(3) 0.05(2)
C268 0.32(4) 0.28(3) 0.115(17) 0.05(2) -0.02(2) -0.01(4)
C270 0.14(2) 0.073(13) 0.139(10) 0.011(10) 0.018(11) -0.014(13)
C271 0.29(2) 0.120(12) 0.18(3) -0.03(2) 0.08(2) -0.01(2)
C272 0.255(17) 0.096(19) 0.14(2) -0.015(16) -0.030(17) -0.052(12)
C280 0.088(8) 0.136(14) 0.142(15) -0.004(12) 0.009(8) -0.051(10)
C281 0.46(4) 0.154(17) 0.172(12) 0.065(14) -0.138(15) -0.19(2)
C282 0.101(10) 0.112(14) 0.40(3) -0.11(2) -0.019(16) 0.032(12)
C284 0.18(3) 0.084(12) 0.142(17) -0.026(9) -0.080(17) 0.032(11)
C285 0.122(18) 0.084(17) 0.28(3) 0.001(12) -0.016(13) -0.034(12)
C286 0.117(14) 0.19(3) 0.124(18) -0.065(16) -0.030(10) 0.045(12)
Zn300 0.0349(6) 0.0705(7) 0.0913(7) -0.0017(5) -0.0002(5) 0.0053(5)
N301 0.040(3) 0.074(3) 0.092(2) -0.002(2) 0.000(3) 0.006(3)
C302 0.034(4) 0.080(3) 0.081(3) -0.001(2) 0.004(4) -0.001(4)
C303 0.057(5) 0.082(4) 0.083(4) 0.002(3) -0.001(4) -0.003(4)
C304 0.054(5) 0.083(4) 0.091(4) 0.006(3) -0.004(4) -0.002(4)
C305 0.025(4) 0.076(3) 0.094(3) 0.000(3) 0.003(4) 0.013(3)
N306 0.031(3) 0.073(2) 0.078(3) -0.001(2) 0.000(3) 0.009(2)
C307 0.028(4) 0.079(4) 0.076(3) -0.005(2) 0.011(4) 0.008(3)
C308 0.041(4) 0.078(4) 0.078(3) 0.003(3) -0.002(4) 0.006(3)
C309 0.047(5) 0.069(4) 0.079(4) 0.000(3) -0.001(4) 0.009(4)
C310 0.036(4) 0.071(4) 0.081(3) 0.004(3) -0.011(4) 0.009(3)
N311 0.033(3) 0.075(3) 0.0901(19) 0.0023(19) 0.001(3) -0.006(3)
C312 0.036(4) 0.079(4) 0.082(3) 0.001(2) -0.010(4) -0.006(4)
C313 0.059(5) 0.078(4) 0.082(3) 0.010(3) -0.014(5) -0.005(4)
C314 0.060(5) 0.073(4) 0.088(3) 0.005(3) -0.004(5) -0.001(4)
C315 0.052(5) 0.076(3) 0.089(3) 0.001(2) 0.007(5) -0.004(4)
N316 0.039(3) 0.071(3) 0.089(3) -0.003(2) -0.008(3) 0.001(3)
C317 0.047(5) 0.074(3) 0.086(3) -0.007(2) 0.005(4) 0.008(4)
C318 0.063(5) 0.079(3) 0.088(4) 0.005(3) -0.020(5) -0.003(5)
C319 0.053(5) 0.072(4) 0.087(4) 0.003(3) -0.006(5) -0.002(4)
C320 0.039(4) 0.073(3) 0.079(3) -0.001(2) -0.005(4) -0.003(4)
C321 0.039(4) 0.073(3) 0.078(3) -0.007(2) 0.002(4) 0.003(4)
C322 0.061(5) 0.074(4) 0.085(5) -0.012(3) 0.007(5) 0.008(5)
C323 0.053(5) 0.068(5) 0.117(7) -0.017(4) 0.006(5) 0.004(5)
C324 0.029(4) 0.083(4) 0.081(3) 0.002(3) -0.007(4) -0.005(3)
C325 0.051(5) 0.067(5) 0.083(5) 0.000(4) -0.008(4) 0.001(3)
C326 0.061(5) 0.081(6) 0.080(6) 0.007(5) -0.018(4) -0.008(4)
C327 0.039(4) 0.073(3) 0.079(3) -0.006(2) 0.006(4) 0.014(3)
C328 0.041(4) 0.073(3) 0.081(3) 0.002(2) -0.001(3) 0.003(4)
C329 0.044(5) 0.076(4) 0.081(3) -0.003(3) -0.003(3) -0.005(3)
C330 0.052(5) 0.076(5) 0.084(4) -0.002(3) 0.000(4) -0.002(4)
C331 0.056(5) 0.102(5) 0.088(4) 0.009(3) -0.015(4) 0.005(4)
C332 0.070(6) 0.114(6) 0.074(5) 0.014(4) -0.005(4) 0.000(5)
C333 0.069(5) 0.117(5) 0.077(3) 0.002(3) -0.001(5) 0.009(4)
C334 0.052(5) 0.074(5) 0.081(3) 0.002(3) 0.002(4) 0.003(4)
C335 0.085(5) 0.096(6) 0.132(7) 0.028(4) -0.004(5) 0.001(5)
C336 0.072(5) 0.127(10) 0.280(16) 0.058(10) -0.010(7) 0.029(5)
C337 0.33(2) 0.103(9) 0.185(10) -0.007(7) -0.083(12) 0.065(11)
C338 0.184(12) 0.123(10) 0.246(12) 0.078(8) 0.103(12) 0.030(9)
C339 0.093(5) 0.126(6) 0.081(4) -0.003(4) 0.010(5) 0.005(4)
C340 0.116(7) 0.134(8) 0.127(9) -0.023(6) 0.019(7) -0.008(6)
C341 0.141(10) 0.149(9) 0.090(5) 0.012(6) 0.031(6) 0.029(7)
C342 0.095(5) 0.122(8) 0.102(7) -0.006(6) 0.023(5) 0.017(5)
C343 0.056(3) 0.094(6) 0.087(4) 0.014(4) -0.003(3) -0.008(4)
C344 0.062(4) 0.086(6) 0.110(6) 0.028(5) -0.003(4) -0.014(5)
C345 0.063(3) 0.100(6) 0.111(6) 0.030(5) 0.011(3) -0.006(5)
C346 0.078(3) 0.071(6) 0.108(6) 0.024(5) 0.000(4) 0.001(5)
C347 0.069(3) 0.058(5) 0.115(6) 0.028(4) -0.011(3) -0.001(4)
C348 0.062(4) 0.076(6) 0.104(6) 0.024(5) -0.011(4) -0.005(5)
C349 0.088(4) 0.131(7) 0.108(6) 0.005(5) 0.020(4) -0.043(6)
C350 0.14(3) 0.27(2) 0.26(3) -0.10(2) 0.11(2) -0.04(3)
C351 0.129(19) 0.171(15) 0.14(2) 0.059(14) -0.046(14) -0.104(13)
C352 0.090(13) 0.20(3) 0.160(18) 0.075(15) -0.016(13) -0.063(16)
C353 0.081(4) 0.094(6) 0.127(7) 0.038(5) -0.021(4) 0.017(4)
C354 0.14(2) 0.203(16) 0.20(3) 0.154(17) 0.058(17) 0.095(19)
C355 0.070(6) 0.21(3) 0.20(2) 0.115(17) 0.005(10) 0.003(16)
C356 0.21(3) 0.26(2) 0.31(4) -0.13(2) -0.15(2) 0.06(3)
C380 0.097(18) 0.24(3) 0.108(7) -0.003(15) 0.033(9) -0.03(2)
C381 0.23(3) 0.176(13) 0.34(4) -0.08(2) 0.04(3) -0.146(16)
C382 0.065(7) 0.41(4) 0.16(2) 0.11(3) 0.057(14) 0.02(2)
C384 0.067(15) 0.18(3) 0.150(12) 0.082(17) -0.013(8) 0.028(16)
C385 0.122(15) 0.138(19) 0.126(16) 0.044(14) -0.035(13) 0.074(16)
C386 0.048(13) 0.124(11) 0.19(3) 0.026(12) -0.031(14) -0.003(10)
N401 0.068(4) 0.082(3) 0.083(3) 0.002(2) 0.011(3) 0.015(3)
C402 0.219(12) 0.091(5) 0.080(5) 0.001(3) 0.018(8) 0.055(8)
C403 0.202(11) 0.108(5) 0.073(4) -0.003(4) 0.016(7) 0.064(8)
C404 0.064(5) 0.097(4) 0.075(4) -0.007(3) 0.014(4) 0.017(4)
C405 0.201(11) 0.114(5) 0.081(5) 0.001(4) -0.003(7) 0.064(9)
C406 0.194(11) 0.107(5) 0.082(4) 0.006(4) 0.016(8) 0.050(8)
C407 0.041(5) 0.099(4) 0.081(4) -0.016(3) 0.004(3) 0.009(3)
C408 0.054(11) 0.077(8) 0.075(7) -0.013(5) 0.004(8) -0.007(7)
C409 0.048(10) 0.113(9) 0.053(5) -0.013(5) 0.024(7) 0.026(9)
C410 0.038(4) 0.090(3) 0.069(4) -0.016(3) -0.001(3) 0.009(3)
C411 0.047(10) 0.073(8) 0.081(7) -0.012(5) -0.009(8) -0.007(7)
C412 0.048(10) 0.065(7) 0.080(5) -0.007(5) 0.005(8) -0.018(7)
C413 0.040(2) 0.082(4) 0.066(4) -0.011(3) -0.001(3) 0.002(3)
C414 0.036(10) 0.106(6) 0.112(11) -0.026(7) 0.037(8) 0.000(9)
C415 0.022(9) 0.101(6) 0.092(9) -0.021(6) 0.011(6) 0.001(8)
C416 0.053(10) 0.093(5) 0.068(9) -0.023(6) -0.002(7) -0.007(8)
C417 0.076(12) 0.088(6) 0.062(9) -0.013(6) 0.000(7) 0.006(9)
N501 0.052(3) 0.078(4) 0.089(4) -0.004(3) -0.010(3) -0.006(2)
C502 0.092(7) 0.136(9) 0.107(6) 0.020(6) -0.023(5) -0.051(5)
C503 0.099(7) 0.143(9) 0.092(5) 0.006(6) -0.007(5) -0.060(6)
C504 0.048(4) 0.106(6) 0.093(4) -0.007(4) 0.001(4) -0.008(3)
C505 0.118(9) 0.185(11) 0.088(6) 0.014(6) -0.025(6) -0.082(7)
C506 0.113(8) 0.208(12) 0.092(5) 0.018(7) -0.025(6) -0.091(7)
C507 0.043(4) 0.090(5) 0.088(4) -0.003(4) 0.001(3) 0.001(3)
C508 0.062(10) 0.078(7) 0.099(12) -0.008(8) -0.025(7) 0.014(7)
C509 0.058(10) 0.060(7) 0.104(12) -0.020(7) -0.017(7) 0.022(6)
C510 0.040(3) 0.068(4) 0.092(4) -0.009(3) -0.005(3) 0.007(3)
C511 0.065(6) 0.074(4) 0.083(7) -0.003(4) -0.006(4) -0.003(4)
C512 0.063(6) 0.072(4) 0.081(7) 0.000(4) -0.002(4) -0.005(4)
C513 0.041(2) 0.068(4) 0.089(5) -0.009(3) -0.003(3) 0.006(2)
C514 0.073(10) 0.048(10) 0.083(6) -0.014(8) 0.005(6) -0.007(6)
C515 0.035(8) 0.053(10) 0.092(4) -0.019(8) 0.006(6) 0.018(5)
C516 0.031(8) 0.107(13) 0.096(6) -0.025(8) 0.010(6) 0.004(6)
C517 0.022(7) 0.086(11) 0.088(4) -0.010(8) 0.006(6) 0.015(5)
N601 0.038(2) 0.070(4) 0.095(5) 0.005(3) -0.001(2) 0.009(2)
C602 0.047(4) 0.096(7) 0.140(8) 0.040(5) 0.016(4) 0.019(4)
C603 0.042(3) 0.093(6) 0.130(8) 0.037(5) 0.011(4) 0.009(4)
C604 0.043(3) 0.089(6) 0.082(6) 0.008(4) -0.003(3) 0.011(3)
C605 0.046(4) 0.084(6) 0.146(8) 0.041(5) 0.012(4) 0.017(4)
C606 0.042(4) 0.086(6) 0.151(8) 0.041(5) 0.009(4) 0.012(4)
C607 0.043(3) 0.066(4) 0.096(5) -0.013(4) -0.002(3) 0.008(3)
C608 0.056(6) 0.057(8) 0.094(13) -0.015(8) 0.017(8) 0.017(5)
C609 0.042(6) 0.043(8) 0.143(15) -0.013(8) 0.005(9) -0.002(5)
C610 0.038(2) 0.069(4) 0.105(5) 0.004(4) 0.001(3) 0.009(2)
C611 0.048(5) 0.044(7) 0.079(11) -0.020(7) -0.001(7) 0.005(4)
C612 0.046(5) 0.058(7) 0.095(12) -0.013(8) 0.008(8) 0.001(5)
C613 0.037(2) 0.075(5) 0.092(6) -0.015(3) -0.008(3) 0.009(2)
C614 0.043(5) 0.037(9) 0.111(7) 0.019(9) 0.009(5) 0.015(7)
C615 0.037(5) 0.050(10) 0.122(7) 0.044(9) 0.013(5) 0.007(7)
C616 0.046(6) 0.081(11) 0.098(6) -0.017(9) -0.004(5) 0.017(8)
C617 0.038(6) 0.094(12) 0.094(7) -0.023(9) -0.007(4) 0.007(8)
C701 0.140(7) 0.141(6) 0.139(8) 0.029(7) 0.019(4) 0.019(7)
Cl702 0.159(9) 0.140(6) 0.111(7) 0.046(5) -0.001(5) 0.000(5)
Cl703 0.151(7) 0.146(8) 0.173(9) 0.083(6) 0.042(7) 0.055(7)
Cl704 0.139(6) 0.108(6) 0.154(8) 0.058(5) 0.015(5) -0.019(5)
C705 0.138(11) 0.080(8) 0.094(6) -0.026(5) 0.013(7) 0.033(7)
Cl706 0.125(3) 0.109(3) 0.130(3) -0.043(2) 0.043(3) -0.051(2)
Cl707 0.061(2) 0.100(3) 0.116(3) -0.0193(19) 0.0267(18) 0.0046(17)
Cl708 0.079(3) 0.181(4) 0.107(3) -0.024(3) -0.005(2) 0.028(2)

loop_
_atom_type_symbol
_atom_type_scat_dispersion_real
_atom_type_scat_dispersion_imag
_atom_type_scat_Cromer_Mann_a1
_atom_type_scat_Cromer_Mann_b1
_atom_type_scat_Cromer_Mann_a2
_atom_type_scat_Cromer_Mann_b2
_atom_type_scat_Cromer_Mann_a3
_atom_type_scat_Cromer_Mann_b3
_atom_type_scat_Cromer_Mann_a4
_atom_type_scat_Cromer_Mann_b4
_atom_type_scat_Cromer_Mann_c
_atom_type_scat_source
C 0.0020 0.0020 2.3100 20.8439 1.0200 10.2075 1.5886 0.5687 0.8650 51.6512 0.2156
;
 International Tables Vol C 4.2.6.8 and 6.1.1.4 and 
 D. T. Cromer, J. Appl. Cryst. (1983), 16, 433.
;
H 0.0000 0.0000 0.4930 10.5109 0.3229 26.1257 0.1402 3.1424 0.0408 57.7998 0.0030 'International Tables Vol C 4.2.6.8 and 6.1.1.4'
N 0.0040 0.0030 12.2126 0.0057 3.1322 9.8933 2.0125 28.9975 1.1663 0.5826 -11.5290
;
 International Tables Vol C 4.2.6.8 and 6.1.1.4 and 
 D. T. Cromer, J. Appl. Cryst. (1983), 16, 433.
;
Zn 0.2340 1.3590 14.0743 3.2655 7.0318 0.2333 5.1652 10.3163 2.4100 58.7097 1.3041
;
 International Tables Vol C 4.2.6.8 and 6.1.1.4 and 
 D. T. Cromer, J. Appl. Cryst. (1983), 16, 433.
;
Cl 0.1250 0.1500 11.4604 0.0104 7.1964 1.1662 6.2556 18.5194 1.6455 47.7784 -9.5574
;
 International Tables Vol C 4.2.6.8 and 6.1.1.4 and 
 D. T. Cromer, J. Appl. Cryst. (1983), 16, 433.
;

loop_
_geom_angle_atom_site_label_1
_geom_angle_site_symmetry_1
_geom_angle_atom_site_label_2
_geom_angle_atom_site_label_3
_geom_angle_site_symmetry_3
_geom_angle
_geom_angle_publ_flag
N101 . Zn100 N106 . 88.2(3) yes
N101 . Zn100 N111 . 165.1(3) yes
N106 . Zn100 N111 . 90.1(3) yes
N101 . Zn100 N116 . 89.5(3) yes
N106 . Zn100 N116 . 165.4(3) yes
N111 . Zn100 N116 . 88.4(3) yes
N101 . Zn100 N401 . 97.8(2) yes
N106 . Zn100 N401 . 95.0(3) yes
N111 . Zn100 N401 . 97.1(3) yes
N116 . Zn100 N401 . 99.6(3) yes
Zn100 . N101 C102 . 125.0(5) yes
Zn100 . N101 C105 . 126.5(5) yes
C102 . N101 C105 . 107.0(6) yes
N101 . C102 C103 . 108.7(7) yes
N101 . C102 C121 . 126.3(7) yes
C103 . C102 C121 . 124.9(7) yes
C102 . C103 C104 . 109.1(7) yes
C102 . C103 H1031 . 125.5 no
C104 . C103 H1031 . 125.5 no
C103 . C104 C105 . 104.6(7) yes
C103 . C104 H1041 . 127.7 no
C105 . C104 H1041 . 127.7 no
C104 . C105 N101 . 110.5(7) yes
C104 . C105 C127 . 122.3(8) yes
N101 . C105 C127 . 127.0(7) yes
Zn100 . N106 C107 . 125.9(5) yes
Zn100 . N106 C258 . 124.9(6) yes
C107 . N106 C258 . 106.3(7) yes
N106 . C107 C108 . 108.8(7) yes
N106 . C107 C127 . 126.5(8) yes
C108 . C107 C127 . 124.5(8) yes
C107 . C108 C109 . 107.5(8) yes
C107 . C108 H1081 . 126.3 no
C109 . C108 H1081 . 126.2 no
C108 . C109 C258 . 106.4(7) yes
C108 . C109 H1091 . 126.8 no
C258 . C109 H1091 . 126.8 no
Zn100 . N111 C112 . 124.8(6) yes
Zn100 . N111 C115 . 126.6(5) yes
C112 . N111 C115 . 105.9(7) yes
N111 . C112 C113 . 110.8(7) yes
N111 . C112 C259 . 123.4(7) yes
C113 . C112 C259 . 125.8(7) yes
C112 . C113 C114 . 108.0(8) yes
C112 . C113 H1131 . 126.0 no
C114 . C113 H1131 . 126.0 no
C113 . C114 C115 . 104.0(8) yes
C113 . C114 H1141 . 128.0 no
C115 . C114 H1141 . 128.0 no
C114 . C115 N111 . 111.1(7) yes
C114 . C115 C128 . 121.8(8) yes
N111 . C115 C128 . 127.1(7) yes
Zn100 . N116 C117 . 127.1(5) yes
Zn100 . N116 C120 . 127.1(6) yes
C117 . N116 C120 . 104.8(7) yes
N116 . C117 C118 . 110.7(7) yes
N116 . C117 C128 . 127.0(8) yes
C118 . C117 C128 . 122.3(8) yes
C117 . C118 C119 . 104.0(8) yes
C117 . C118 H1181 . 128.0 no
C119 . C118 H1181 . 128.0 no
C118 . C119 C120 . 109.3(8) yes
C118 . C119 H1191 . 125.3 no
C120 . C119 H1191 . 125.4 no
N116 . C120 C119 . 111.2(7) yes
N116 . C120 C121 . 123.2(8) yes
C119 . C120 C121 . 125.6(8) yes
C120 . C121 C102 . 126.3(7) yes
C120 . C121 C122 . 116.6(7) yes
C102 . C121 C122 . 116.9(7) yes
C121 . C122 C123 . 169.5(9) yes
C326 2_656 C123 C122 . 167.9(9) yes
C126 . C125 C259 . 170.7(9) yes
C125 . C126 C223 . 172.3(10) yes
C105 . C127 C107 . 123.4(8) yes
C105 . C127 C129 . 117.9(7) yes
C107 . C127 C129 . 118.6(7) yes
C115 . C128 C117 . 121.9(8) yes
C115 . C128 C143 . 120.1(7) yes
C117 . C128 C143 . 117.8(7) yes
C127 . C129 C130 . 122.7(8) yes
C127 . C129 C134 . 115.2(8) yes
C130 . C129 C134 . 122.0(9) yes
C129 . C130 C131 . 122.1(8) yes
C129 . C130 H1301 . 119.0 no
C131 . C130 H1301 . 118.9 no
C130 . C131 C132 . 116.0(7) yes
C130 . C131 C135 . 122.2(6) yes
C132 . C131 C135 . 121.7(7) yes
C131 . C132 C133 . 123.0(8) yes
C131 . C132 H1321 . 118.5 no
C133 . C132 H1321 . 118.5 no
C132 . C133 C134 . 118.9(7) yes
C132 . C133 C139 . 118.8(7) yes
C134 . C133 C139 . 122.2(6) yes
C133 . C134 C129 . 118.0(8) yes
C133 . C134 H1341 . 121.0 no
C129 . C134 H1341 . 121.0 no
C131 . C135 C136 . 109.15(8) yes
C131 . C135 C137 . 110.44(8) yes
C136 . C135 C137 . 108.38(9) yes
C131 . C135 C138 . 109.83(8) yes
C136 . C135 C138 . 108.65(9) yes
C137 . C135 C138 . 110.34(9) yes
C131 . C135 C166 . 109.14(9) yes
C131 . C135 C167 . 110.45(8) yes
C166 . C135 C167 . 108.43(9) yes
C131 . C135 C168 . 109.80(8) yes
C166 . C135 C168 . 108.63(9) yes
C167 . C135 C168 . 110.34(8) yes
C135 . C136 H1361 . 110.0 no
C135 . C136 H1362 . 109.3 no
H1361 . C136 H1362 . 109.5 no
C135 . C136 H1363 . 109.1 no
H1361 . C136 H1363 . 109.5 no
H1362 . C136 H1363 . 109.5 no
C135 . C137 H1371 . 109.8 no
C135 . C137 H1372 . 109.7 no
H1371 . C137 H1372 . 109.5 no
C135 . C137 H1373 . 108.9 no
H1371 . C137 H1373 . 109.5 no
H1372 . C137 H1373 . 109.5 no
C135 . C138 H1381 . 109.9 no
C135 . C138 H1382 . 110.1 no
H1381 . C138 H1382 . 109.5 no
C135 . C138 H1383 . 108.4 no
H1381 . C138 H1383 . 109.5 no
H1382 . C138 H1383 . 109.5 no
C133 . C139 C140 . 109.13(8) yes
C133 . C139 C141 . 110.44(8) yes
C140 . C139 C141 . 108.41(9) yes
C133 . C139 C142 . 109.83(8) yes
C140 . C139 C142 . 108.61(9) yes
C141 . C139 C142 . 110.38(8) yes
C133 . C139 C170 . 109.15(9) yes
C133 . C139 C171 . 110.45(8) yes
C170 . C139 C171 . 108.40(9) yes
C133 . C139 C172 . 109.82(8) yes
C170 . C139 C172 . 108.65(9) yes
C171 . C139 C172 . 110.34(9) yes
C139 . C140 H1401 . 110.1 no
C139 . C140 H1402 . 109.6 no
H1401 . C140 H1402 . 109.5 no
C139 . C140 H1403 . 108.7 no
H1401 . C140 H1403 . 109.5 no
H1402 . C140 H1403 . 109.5 no
C139 . C141 H1411 . 109.7 no
C139 . C141 H1412 . 109.4 no
H1411 . C141 H1412 . 109.5 no
C139 . C141 H1413 . 109.3 no
H1411 . C141 H1413 . 109.5 no
H1412 . C141 H1413 . 109.5 no
C139 . C142 H1421 . 109.9 no
C139 . C142 H1422 . 109.7 no
H1421 . C142 H1422 . 109.5 no
C139 . C142 H1423 . 108.8 no
H1421 . C142 H1423 . 109.5 no
H1422 . C142 H1423 . 109.5 no
C128 . C143 C144 . 118.1(8) yes
C128 . C143 C148 . 120.7(8) yes
C144 . C143 C148 . 121.3(9) yes
C143 . C144 C145 . 119.3(8) yes
C143 . C144 H1441 . 120.3 no
C145 . C144 H1441 . 120.5 no
C144 . C145 C146 . 117.0(7) yes
C144 . C145 C149 . 118.9(6) yes
C146 . C145 C149 . 123.7(6) yes
C145 . C146 C147 . 124.5(8) yes
C145 . C146 H1461 . 117.7 no
C147 . C146 H1461 . 117.7 no
C146 . C147 C148 . 115.4(7) yes
C146 . C147 C153 . 119.8(6) yes
C148 . C147 C153 . 124.7(6) yes
C147 . C148 C143 . 122.5(8) yes
C147 . C148 H1481 . 118.8 no
C143 . C148 H1481 . 118.7 no
C145 . C149 C150 . 109.14(8) yes
C145 . C149 C151 . 110.46(8) yes
C150 . C149 C151 . 108.40(9) yes
C145 . C149 C152 . 109.81(8) yes
C150 . C149 C152 . 108.65(9) yes
C151 . C149 C152 . 110.34(8) yes
C149 . C150 H1501 . 110.0 no
C149 . C150 H1502 . 108.8 no
H1501 . C150 H1502 . 109.5 no
C149 . C150 H1503 . 109.7 no
H1501 . C150 H1503 . 109.5 no
H1502 . C150 H1503 . 109.5 no
C149 . C151 H1511 . 109.8 no
C149 . C151 H1512 . 109.2 no
H1511 . C151 H1512 . 109.5 no
C149 . C151 H1513 . 109.4 no
H1511 . C151 H1513 . 109.5 no
H1512 . C151 H1513 . 109.5 no
C149 . C152 H1521 . 109.9 no
C149 . C152 H1522 . 108.8 no
H1521 . C152 H1522 . 109.5 no
C149 . C152 H1523 . 109.7 no
H1521 . C152 H1523 . 109.5 no
H1522 . C152 H1523 . 109.5 no
C147 . C153 C154 . 109.10(8) yes
C147 . C153 C155 . 110.48(8) yes
C154 . C153 C155 . 108.40(8) yes
C147 . C153 C156 . 109.82(8) yes
C154 . C153 C156 . 108.65(9) yes
C155 . C153 C156 . 110.34(8) yes
C153 . C154 H1541 . 110.0 no
C153 . C154 H1542 . 109.7 no
H1541 . C154 H1542 . 109.5 no
C153 . C154 H1543 . 108.8 no
H1541 . C154 H1543 . 109.5 no
H1542 . C154 H1543 . 109.5 no
C153 . C155 H1551 . 109.7 no
C153 . C155 H1552 . 109.3 no
H1551 . C155 H1552 . 109.5 no
C153 . C155 H1553 . 109.4 no
H1551 . C155 H1553 . 109.5 no
H1552 . C155 H1553 . 109.5 no
C153 . C156 H1561 . 110.0 no
C153 . C156 H1562 . 109.7 no
H1561 . C156 H1562 . 109.5 no
C153 . C156 H1563 . 108.8 no
H1561 . C156 H1563 . 109.5 no
H1562 . C156 H1563 . 109.5 no
C135 . C166 H1661 . 110.0 no
C135 . C166 H1662 . 109.6 no
H1661 . C166 H1662 . 109.5 no
C135 . C166 H1663 . 108.7 no
H1661 . C166 H1663 . 109.5 no
H1662 . C166 H1663 . 109.5 no
C135 . C167 H1671 . 109.8 no
C135 . C167 H1672 . 109.4 no
H1671 . C167 H1672 . 109.5 no
C135 . C167 H1673 . 109.2 no
H1671 . C167 H1673 . 109.5 no
H1672 . C167 H1673 . 109.5 no
C135 . C168 H1681 . 109.9 no
C135 . C168 H1682 . 108.8 no
H1681 . C168 H1682 . 109.5 no
C135 . C168 H1683 . 109.8 no
H1681 . C168 H1683 . 109.5 no
H1682 . C168 H1683 . 109.5 no
C139 . C170 H1701 . 110.1 no
C139 . C170 H1702 . 109.8 no
H1701 . C170 H1702 . 109.5 no
C139 . C170 H1703 . 108.5 no
H1701 . C170 H1703 . 109.5 no
H1702 . C170 H1703 . 109.5 no
C139 . C171 H1711 . 109.8 no
C139 . C171 H1712 . 109.4 no
H1711 . C171 H1712 . 109.5 no
C139 . C171 H1713 . 109.2 no
H1711 . C171 H1713 . 109.5 no
H1712 . C171 H1713 . 109.5 no
C139 . C172 H1721 . 109.8 no
C139 . C172 H1722 . 109.6 no
H1721 . C172 H1722 . 109.5 no
C139 . C172 H1723 . 109.0 no
H1721 . C172 H1723 . 109.5 no
H1722 . C172 H1723 . 109.5 no
N201 . Zn200 N206 . 87.9(3) yes
N201 . Zn200 N211 . 163.6(3) yes
N206 . Zn200 N211 . 89.4(3) yes
N201 . Zn200 N216 . 89.4(3) yes
N206 . Zn200 N216 . 163.8(3) yes
N211 . Zn200 N216 . 88.7(3) yes
N201 . Zn200 N501 . 100.9(3) yes
N206 . Zn200 N501 . 99.9(2) yes
N211 . Zn200 N501 . 95.6(2) yes
N216 . Zn200 N501 . 96.2(2) yes
Zn200 . N201 C202 . 126.8(6) yes
Zn200 . N201 C205 . 128.3(6) yes
C202 . N201 C205 . 103.5(7) yes
N201 . C202 C203 . 112.9(8) yes
N201 . C202 C221 . 121.9(9) yes
C203 . C202 C221 . 125.1(8) yes
C202 . C203 C204 . 106.3(9) yes
C202 . C203 H2031 . 126.9 no
C204 . C203 H2031 . 126.8 no
C203 . C204 C205 . 104.0(9) yes
C203 . C204 H2041 . 128.0 no
C205 . C204 H2041 . 128.0 no
C204 . C205 N201 . 113.3(8) yes
C204 . C205 C227 . 123.0(9) yes
N201 . C205 C227 . 123.7(9) yes
Zn200 . N206 C207 . 128.2(6) yes
Zn200 . N206 C257 . 123.8(6) yes
C207 . N206 C257 . 107.4(7) yes
N206 . C207 C208 . 111.0(8) yes
N206 . C207 C227 . 124.6(8) yes
C208 . C207 C227 . 124.3(9) yes
C207 . C208 C209 . 104.6(9) yes
C207 . C208 H2081 . 127.7 no
C209 . C208 H2081 . 127.7 no
C208 . C209 C257 . 107.9(9) yes
C208 . C209 H2091 . 126.1 no
C257 . C209 H2091 . 126.0 no
Zn200 . N211 C212 . 127.5(6) yes
Zn200 . N211 C215 . 126.0(6) yes
C212 . N211 C215 . 104.9(7) yes
N211 . C212 C213 . 111.9(8) yes
N211 . C212 C224 . 121.5(9) yes
C213 . C212 C224 . 126.5(8) yes
C212 . C213 C214 . 107.9(8) yes
C212 . C213 H2131 . 126.0 no
C214 . C213 H2131 . 126.0 no
C213 . C214 C215 . 104.6(9) yes
C213 . C214 H2141 . 127.7 no
C215 . C214 H2141 . 127.6 no
C214 . C215 N211 . 110.5(7) yes
C214 . C215 C228 . 120.8(9) yes
N211 . C215 C228 . 128.6(9) yes
Zn200 . N216 C217 . 126.4(6) yes
Zn200 . N216 C220 . 124.2(6) yes
C217 . N216 C220 . 107.3(7) yes
N216 . C217 C218 . 108.5(8) yes
N216 . C217 C228 . 125.2(8) yes
C218 . C217 C228 . 126.2(9) yes
C217 . C218 C219 . 107.3(9) yes
C217 . C218 H2181 . 126.4 no
C219 . C218 H2181 . 126.3 no
C218 . C219 C220 . 109.8(8) yes
C218 . C219 H2191 . 125.1 no
C220 . C219 H2191 . 125.1 no
C219 . C220 N216 . 107.0(8) yes
C219 . C220 C221 . 130.0(8) yes
N216 . C220 C221 . 122.9(8) yes
C202 . C221 C220 . 130.3(8) yes
C202 . C221 C222 . 116.0(8) yes
C220 . C221 C222 . 113.5(8) yes
C221 . C222 C223 . 168.1(10) yes
C126 . C223 C222 . 171.2(10) yes
C212 . C224 C225 . 115.6(9) yes
C212 . C224 C257 . 125.7(8) yes
C225 . C224 C257 . 118.2(8) yes
C224 . C225 C226 . 172.5(10) yes
C225 . C226 C323 . 170.1(9) yes
C205 . C227 C207 . 126.0(9) yes
C205 . C227 C229 . 117.8(9) yes
C207 . C227 C229 . 116.0(8) yes
C217 . C228 C215 . 123.2(9) yes
C217 . C228 C243 . 117.0(7) yes
C215 . C228 C243 . 119.5(8) yes
C227 . C229 C230 . 121.6(9) yes
C227 . C229 C234 . 120.3(9) yes
C230 . C229 C234 . 118.1(10) yes
C229 . C230 C231 . 123.5(10) yes
C229 . C230 H2301 . 118.2 no
C231 . C230 H2301 . 118.2 no
C230 . C231 C232 . 116.4(10) yes
C230 . C231 C235 . 123.5(8) yes
C232 . C231 C235 . 120.0(9) yes
C231 . C232 C233 . 124.0(10) yes
C231 . C232 H2321 . 118.1 no
C233 . C232 H2321 . 117.9 no
C232 . C233 C234 . 117.7(9) yes
C232 . C233 C239 . 121.6(8) yes
C234 . C233 C239 . 120.7(8) yes
C233 . C234 C229 . 120.2(10) yes
C233 . C234 H2341 . 119.9 no
C229 . C234 H2341 . 119.9 no
C231 . C235 C236 . 109.14(9) yes
C231 . C235 C237 . 110.45(8) yes
C236 . C235 C237 . 108.40(9) yes
C231 . C235 C238 . 109.81(9) yes
C236 . C235 C238 . 108.65(9) yes
C237 . C235 C238 . 110.34(9) yes
C231 . C235 C266 . 109.13(9) yes
C231 . C235 C267 . 110.45(8) yes
C266 . C235 C267 . 108.41(9) yes
C231 . C235 C268 . 109.82(8) yes
C266 . C235 C268 . 108.64(9) yes
C267 . C235 C268 . 110.35(8) yes
C235 . C236 H2361 . 109.9 no
C235 . C236 H2362 . 109.6 no
H2361 . C236 H2362 . 109.5 no
C235 . C236 H2363 . 108.9 no
H2361 . C236 H2363 . 109.5 no
H2362 . C236 H2363 . 109.5 no
C235 . C237 H2371 . 109.8 no
C235 . C237 H2372 . 109.4 no
H2371 . C237 H2372 . 109.5 no
C235 . C237 H2373 . 109.2 no
H2371 . C237 H2373 . 109.5 no
H2372 . C237 H2373 . 109.5 no
C235 . C238 H2381 . 110.0 no
C235 . C238 H2382 . 108.7 no
H2381 . C238 H2382 . 109.5 no
C235 . C238 H2383 . 109.8 no
H2381 . C238 H2383 . 109.5 no
H2382 . C238 H2383 . 109.5 no
C233 . C239 C240 . 109.14(9) yes
C233 . C239 C241 . 110.44(8) yes
C240 . C239 C241 . 108.41(9) yes
C233 . C239 C242 . 109.81(8) yes
C240 . C239 C242 . 108.65(9) yes
C241 . C239 C242 . 110.33(8) yes
C233 . C239 C270 . 109.14(9) yes
C233 . C239 C271 . 110.45(8) yes
C270 . C239 C271 . 108.40(9) yes
C233 . C239 C272 . 109.82(8) yes
C270 . C239 C272 . 108.63(9) yes
C271 . C239 C272 . 110.36(9) yes
C239 . C240 H2401 . 109.9 no
C239 . C240 H2402 . 109.9 no
H2401 . C240 H2402 . 109.5 no
C239 . C240 H2403 . 108.5 no
H2401 . C240 H2403 . 109.5 no
H2402 . C240 H2403 . 109.5 no
C239 . C241 H2411 . 109.8 no
C239 . C241 H2412 . 109.2 no
H2411 . C241 H2412 . 109.5 no
C239 . C241 H2413 . 109.4 no
H2411 . C241 H2413 . 109.5 no
H2412 . C241 H2413 . 109.5 no
C239 . C242 H2421 . 109.9 no
C239 . C242 H2422 . 109.5 no
H2421 . C242 H2422 . 109.5 no
C239 . C242 H2423 . 109.0 no
H2421 . C242 H2423 . 109.5 no
H2422 . C242 H2423 . 109.5 no
C228 . C243 C244 . 121.4(8) yes
C228 . C243 C248 . 118.8(8) yes
C244 . C243 C248 . 119.8(9) yes
C243 . C244 C245 . 120.3(8) yes
C243 . C244 H2441 . 119.8 no
C245 . C244 H2441 . 119.8 no
C244 . C245 C246 . 120.0(7) yes
C244 . C245 C249 . 118.3(6) yes
C246 . C245 C249 . 121.4(6) yes
C245 . C246 C247 . 119.9(8) yes
C245 . C246 H2461 . 120.0 no
C247 . C246 H2461 . 120.1 no
C246 . C247 C248 . 120.0(7) yes
C246 . C247 C253 . 122.1(7) yes
C248 . C247 C253 . 118.0(6) yes
C243 . C248 C247 . 119.9(8) yes
C243 . C248 H2481 . 120.1 no
C247 . C248 H2481 . 120.0 no
C245 . C249 C250 . 109.14(9) yes
C245 . C249 C251 . 110.46(8) yes
C250 . C249 C251 . 108.39(9) yes
C245 . C249 C252 . 109.82(8) yes
C250 . C249 C252 . 108.65(9) yes
C251 . C249 C252 . 110.34(9) yes
C245 . C249 C280 . 109.14(9) yes
C245 . C249 C281 . 110.46(8) yes
C280 . C249 C281 . 108.40(9) yes
C245 . C249 C282 . 109.81(8) yes
C280 . C249 C282 . 108.64(9) yes
C281 . C249 C282 . 110.34(8) yes
C249 . C250 H2501 . 109.9 no
C249 . C250 H2502 . 108.8 no
H2501 . C250 H2502 . 109.5 no
C249 . C250 H2503 . 109.7 no
H2501 . C250 H2503 . 109.5 no
H2502 . C250 H2503 . 109.5 no
C249 . C251 H2511 . 109.9 no
C249 . C251 H2512 . 109.4 no
H2511 . C251 H2512 . 109.5 no
C249 . C251 H2513 . 109.1 no
H2511 . C251 H2513 . 109.5 no
H2512 . C251 H2513 . 109.5 no
C249 . C252 H2521 . 109.8 no
C249 . C252 H2522 . 108.7 no
H2521 . C252 H2522 . 109.5 no
C249 . C252 H2523 . 109.9 no
H2521 . C252 H2523 . 109.5 no
H2522 . C252 H2523 . 109.5 no
C247 . C253 C254 . 109.11(9) yes
C247 . C253 C255 . 110.46(8) yes
C254 . C253 C255 . 108.41(9) yes
C247 . C253 C256 . 109.82(8) yes
C254 . C253 C256 . 108.62(9) yes
C255 . C253 C256 . 110.37(8) yes
C247 . C253 C284 . 109.15(8) yes
C247 . C253 C285 . 110.43(8) yes
C284 . C253 C285 . 108.37(9) yes
C247 . C253 C286 . 109.85(8) yes
C284 . C253 C286 . 108.67(9) yes
C285 . C253 C286 . 110.34(9) yes
C253 . C254 H2541 . 110.0 no
C253 . C254 H2542 . 108.9 no
H2541 . C254 H2542 . 109.5 no
C253 . C254 H2543 . 109.5 no
H2541 . C254 H2543 . 109.5 no
H2542 . C254 H2543 . 109.5 no
C253 . C255 H2551 . 109.7 no
C253 . C255 H2552 . 109.1 no
H2551 . C255 H2552 . 109.5 no
C253 . C255 H2553 . 109.5 no
H2551 . C255 H2553 . 109.5 no
H2552 . C255 H2553 . 109.5 no
C253 . C256 H2561 . 109.9 no
C253 . C256 H2562 . 108.6 no
H2561 . C256 H2562 . 109.5 no
C253 . C256 H2563 . 109.8 no
H2561 . C256 H2563 . 109.5 no
H2562 . C256 H2563 . 109.5 no
C209 . C257 C224 . 122.8(9) yes
C209 . C257 N206 . 108.9(9) yes
C224 . C257 N206 . 128.3(8) yes
C109 . C258 N106 . 111.0(7) yes
C109 . C258 C259 . 125.1(7) yes
N106 . C258 C259 . 123.8(8) yes
C125 . C259 C112 . 114.3(7) yes
C125 . C259 C258 . 117.0(8) yes
C112 . C259 C258 . 128.5(7) yes
C235 . C266 H2661 . 109.9 no
C235 . C266 H2662 . 109.0 no
H2661 . C266 H2662 . 109.5 no
C235 . C266 H2663 . 109.5 no
H2661 . C266 H2663 . 109.5 no
H2662 . C266 H2663 . 109.5 no
C235 . C267 H2671 . 109.9 no
C235 . C267 H2672 . 109.6 no
H2671 . C267 H2672 . 109.5 no
C235 . C267 H2673 . 109.0 no
H2671 . C267 H2673 . 109.5 no
H2672 . C267 H2673 . 109.5 no
C235 . C268 H2681 . 109.9 no
C235 . C268 H2682 . 108.5 no
H2681 . C268 H2682 . 109.5 no
C235 . C268 H2683 . 110.0 no
H2681 . C268 H2683 . 109.5 no
H2682 . C268 H2683 . 109.5 no
C239 . C270 H2701 . 110.0 no
C239 . C270 H2702 . 109.7 no
H2701 . C270 H2702 . 109.5 no
C239 . C270 H2703 . 108.7 no
H2701 . C270 H2703 . 109.5 no
H2702 . C270 H2703 . 109.5 no
C239 . C271 H2711 . 109.8 no
C239 . C271 H2712 . 109.3 no
H2711 . C271 H2712 . 109.5 no
C239 . C271 H2713 . 109.2 no
H2711 . C271 H2713 . 109.5 no
H2712 . C271 H2713 . 109.5 no
C239 . C272 H2721 . 109.9 no
C239 . C272 H2722 . 109.7 no
H2721 . C272 H2722 . 109.5 no
C239 . C272 H2723 . 108.8 no
H2721 . C272 H2723 . 109.5 no
H2722 . C272 H2723 . 109.5 no
C249 . C280 H2801 . 109.9 no
C249 . C280 H2802 . 109.1 no
H2801 . C280 H2802 . 109.5 no
C249 . C280 H2803 . 109.4 no
H2801 . C280 H2803 . 109.5 no
H2802 . C280 H2803 . 109.5 no
C249 . C281 H2811 . 109.8 no
C249 . C281 H2812 . 109.6 no
H2811 . C281 H2812 . 109.5 no
C249 . C281 H2813 . 108.9 no
H2811 . C281 H2813 . 109.5 no
H2812 . C281 H2813 . 109.5 no
C249 . C282 H2821 . 109.9 no
C249 . C282 H2822 . 108.4 no
H2821 . C282 H2822 . 109.5 no
C249 . C282 H2823 . 110.1 no
H2821 . C282 H2823 . 109.5 no
H2822 . C282 H2823 . 109.5 no
C253 . C284 H2841 . 110.0 no
C253 . C284 H2842 . 108.8 no
H2841 . C284 H2842 . 109.5 no
C253 . C284 H2843 . 109.7 no
H2841 . C284 H2843 . 109.5 no
H2842 . C284 H2843 . 109.5 no
C253 . C285 H2851 . 109.8 no
C253 . C285 H2852 . 109.2 no
H2851 . C285 H2852 . 109.5 no
C253 . C285 H2853 . 109.4 no
H2851 . C285 H2853 . 109.5 no
H2852 . C285 H2853 . 109.5 no
C253 . C286 H2861 . 109.9 no
C253 . C286 H2862 . 109.7 no
H2861 . C286 H2862 . 109.5 no
C253 . C286 H2863 . 108.7 no
H2861 . C286 H2863 . 109.5 no
H2862 . C286 H2863 . 109.5 no
N301 . Zn300 N306 . 88.7(3) yes
N301 . Zn300 N311 . 162.9(2) yes
N306 . Zn300 N311 . 88.9(3) yes
N301 . Zn300 N316 . 88.8(3) yes
N306 . Zn300 N316 . 164.3(2) yes
N311 . Zn300 N316 . 89.0(3) yes
N301 . Zn300 N601 . 96.8(2) yes
N306 . Zn300 N601 . 96.2(2) yes
N311 . Zn300 N601 . 100.3(2) yes
N316 . Zn300 N601 . 99.5(2) yes
Zn300 . N301 C302 . 127.2(6) yes
Zn300 . N301 C305 . 126.7(6) yes
C302 . N301 C305 . 105.9(7) yes
N301 . C302 C303 . 110.4(8) yes
N301 . C302 C321 . 122.0(8) yes
C303 . C302 C321 . 127.6(8) yes
C302 . C303 C304 . 109.5(9) yes
C302 . C303 H3031 . 125.2 no
C304 . C303 H3031 . 125.3 no
C303 . C304 C305 . 105.6(8) yes
C303 . C304 H3041 . 127.2 no
C305 . C304 H3041 . 127.2 no
C304 . C305 N301 . 108.4(7) yes
C304 . C305 C327 . 124.8(8) yes
N301 . C305 C327 . 126.7(8) yes
Zn300 . N306 C307 . 125.7(5) yes
Zn300 . N306 C310 . 122.8(5) yes
C307 . N306 C310 . 108.7(7) yes
N306 . C307 C308 . 108.7(7) yes
N306 . C307 C327 . 127.2(8) yes
C308 . C307 C327 . 123.8(8) yes
C307 . C308 C309 . 104.0(8) yes
C307 . C308 H3081 . 128.0 no
C309 . C308 H3081 . 128.0 no
C308 . C309 C310 . 112.1(8) yes
C308 . C309 H3091 . 123.9 no
C310 . C309 H3091 . 124.0 no
C309 . C310 N306 . 106.3(7) yes
C309 . C310 C324 . 129.0(8) yes
N306 . C310 C324 . 124.7(8) yes
Zn300 . N311 C312 . 129.1(6) yes
Zn300 . N311 C315 . 126.5(6) yes
C312 . N311 C315 . 103.9(7) yes
N311 . C312 C313 . 111.8(8) yes
N311 . C312 C324 . 121.6(8) yes
C313 . C312 C324 . 126.5(8) yes
C312 . C313 C314 . 109.5(9) yes
C312 . C313 H3131 . 125.3 no
C314 . C313 H3131 . 125.2 no
C313 . C314 C315 . 104.8(8) yes
C313 . C314 H3141 . 127.6 no
C315 . C314 H3141 . 127.6 no
C314 . C315 N311 . 110.0(7) yes
C314 . C315 C328 . 122.2(8) yes
N311 . C315 C328 . 127.8(8) yes
Zn300 . N316 C317 . 126.4(6) yes
Zn300 . N316 C320 . 125.3(6) yes
C317 . N316 C320 . 107.1(7) yes
N316 . C317 C318 . 110.5(8) yes
N316 . C317 C328 . 126.5(8) yes
C318 . C317 C328 . 123.1(8) yes
C317 . C318 C319 . 103.6(8) yes
C317 . C318 H3181 . 128.2 no
C319 . C318 H3181 . 128.2 no
C318 . C319 C320 . 111.3(8) yes
C318 . C319 H3191 . 124.4 no
C320 . C319 H3191 . 124.3 no
C319 . C320 N316 . 107.5(7) yes
C319 . C320 C321 . 127.9(8) yes
N316 . C320 C321 . 124.7(8) yes
C302 . C321 C320 . 128.8(8) yes
C302 . C321 C322 . 111.8(8) yes
C320 . C321 C322 . 119.1(8) yes
C321 . C322 C323 . 169.4(9) yes
C226 . C323 C322 . 170.4(10) yes
C312 . C324 C310 . 128.6(8) yes
C312 . C324 C325 . 116.4(8) yes
C310 . C324 C325 . 114.7(8) yes
C324 . C325 C326 . 167.8(9) yes
C123 2_656 C326 C325 . 171.0(10) yes
C305 . C327 C307 . 122.7(8) yes
C305 . C327 C329 . 117.3(8) yes
C307 . C327 C329 . 119.9(8) yes
C317 . C328 C315 . 122.5(8) yes
C317 . C328 C343 . 118.1(8) yes
C315 . C328 C343 . 119.4(8) yes
C327 . C329 C330 . 122.6(8) yes
C327 . C329 C334 . 119.1(7) yes
C330 . C329 C334 . 118.2(8) yes
C329 . C330 C331 . 121.1(8) yes
C329 . C330 H3301 . 119.5 no
C331 . C330 H3301 . 119.5 no
C330 . C331 C332 . 117.9(8) yes
C330 . C331 C335 . 119.2(6) yes
C332 . C331 C335 . 122.8(6) yes
C331 . C332 C333 . 122.1(8) yes
C331 . C332 H3321 . 119.0 no
C333 . C332 H3321 . 118.9 no
C332 . C333 C334 . 118.0(8) yes
C332 . C333 C339 . 122.3(6) yes
C334 . C333 C339 . 119.5(6) yes
C329 . C334 C333 . 122.5(8) yes
C329 . C334 H3341 . 118.6 no
C333 . C334 H3341 . 118.8 no
C331 . C335 C336 . 109.15(9) yes
C331 . C335 C337 . 110.45(8) yes
C336 . C335 C337 . 108.39(9) yes
C331 . C335 C338 . 109.82(8) yes
C336 . C335 C338 . 108.64(9) yes
C337 . C335 C338 . 110.35(8) yes
C335 . C336 H3361 . 110.0 no
C335 . C336 H3362 . 108.7 no
H3361 . C336 H3362 . 109.5 no
C335 . C336 H3363 . 109.7 no
H3361 . C336 H3363 . 109.5 no
H3362 . C336 H3363 . 109.5 no
C335 . C337 H3371 . 109.7 no
C335 . C337 H3372 . 109.4 no
H3371 . C337 H3372 . 109.5 no
C335 . C337 H3373 . 109.3 no
H3371 . C337 H3373 . 109.5 no
H3372 . C337 H3373 . 109.5 no
C335 . C338 H3381 . 109.9 no
C335 . C338 H3382 . 108.8 no
H3381 . C338 H3382 . 109.5 no
C335 . C338 H3383 . 109.7 no
H3381 . C338 H3383 . 109.5 no
H3382 . C338 H3383 . 109.5 no
C333 . C339 C340 . 109.14(8) yes
C333 . C339 C341 . 110.46(8) yes
C340 . C339 C341 . 108.39(8) yes
C333 . C339 C342 . 109.82(8) yes
C340 . C339 C342 . 108.64(9) yes
C341 . C339 C342 . 110.35(8) yes
C339 . C340 H3401 . 110.0 no
C339 . C340 H3402 . 109.7 no
H3401 . C340 H3402 . 109.5 no
C339 . C340 H3403 . 108.7 no
H3401 . C340 H3403 . 109.5 no
H3402 . C340 H3403 . 109.5 no
C339 . C341 H3411 . 109.8 no
C339 . C341 H3412 . 109.3 no
H3411 . C341 H3412 . 109.5 no
C339 . C341 H3413 . 109.3 no
H3411 . C341 H3413 . 109.5 no
H3412 . C341 H3413 . 109.5 no
C339 . C342 H3421 . 109.9 no
C339 . C342 H3422 . 108.8 no
H3421 . C342 H3422 . 109.5 no
C339 . C342 H3423 . 109.6 no
H3421 . C342 H3423 . 109.5 no
H3422 . C342 H3423 . 109.5 no
C328 . C343 C344 . 119.9(8) yes
C328 . C343 C348 . 120.6(8) yes
C344 . C343 C348 . 119.4(8) yes
C343 . C344 C345 . 121.0(8) yes
C343 . C344 H3441 . 119.5 no
C345 . C344 H3441 . 119.5 no
C344 . C345 C346 . 117.4(7) yes
C344 . C345 C349 . 122.9(6) yes
C346 . C345 C349 . 119.7(7) yes
C345 . C346 C347 . 122.5(8) yes
C345 . C346 H3461 . 118.8 no
C347 . C346 H3461 . 118.7 no
C346 . C347 C348 . 118.3(7) yes
C346 . C347 C353 . 123.1(7) yes
C348 . C347 C353 . 118.4(6) yes
C343 . C348 C347 . 121.2(8) yes
C343 . C348 H3481 . 119.4 no
C347 . C348 H3481 . 119.4 no
C345 . C349 C350 . 109.14(9) yes
C345 . C349 C351 . 110.45(8) yes
C350 . C349 C351 . 108.39(9) yes
C345 . C349 C352 . 109.83(8) yes
C350 . C349 C352 . 108.64(9) yes
C351 . C349 C352 . 110.33(9) yes
C345 . C349 C380 . 109.15(9) yes
C345 . C349 C381 . 110.45(8) yes
C380 . C349 C381 . 108.40(9) yes
C345 . C349 C382 . 109.82(8) yes
C380 . C349 C382 . 108.63(9) yes
C381 . C349 C382 . 110.35(8) yes
C349 . C350 H3501 . 109.8 no
C349 . C350 H3502 . 108.4 no
H3501 . C350 H3502 . 109.5 no
C349 . C350 H3503 . 110.1 no
H3501 . C350 H3503 . 109.5 no
H3502 . C350 H3503 . 109.5 no
C349 . C351 H3511 . 109.9 no
C349 . C351 H3512 . 109.6 no
H3511 . C351 H3512 . 109.5 no
C349 . C351 H3513 . 108.9 no
H3511 . C351 H3513 . 109.5 no
H3512 . C351 H3513 . 109.5 no
C349 . C352 H3521 . 109.9 no
C349 . C352 H3522 . 109.1 no
H3521 . C352 H3522 . 109.5 no
C349 . C352 H3523 . 109.4 no
H3521 . C352 H3523 . 109.5 no
H3522 . C352 H3523 . 109.5 no
C347 . C353 C354 . 109.12(9) yes
C347 . C353 C355 . 110.46(8) yes
C354 . C353 C355 . 108.39(9) yes
C347 . C353 C356 . 109.82(8) yes
C354 . C353 C356 . 108.65(9) yes
C355 . C353 C356 . 110.36(9) yes
C347 . C353 C384 . 109.15(9) yes
C347 . C353 C385 . 110.44(8) yes
C384 . C353 C385 . 108.42(9) yes
C347 . C353 C386 . 109.80(8) yes
C384 . C353 C386 . 108.64(9) yes
C385 . C353 C386 . 110.34(9) yes
C353 . C354 H3541 . 109.9 no
C353 . C354 H3542 . 109.6 no
H3541 . C354 H3542 . 109.5 no
C353 . C354 H3543 . 108.8 no
H3541 . C354 H3543 . 109.5 no
H3542 . C354 H3543 . 109.5 no
C353 . C355 H3551 . 109.8 no
C353 . C355 H3552 . 109.4 no
H3551 . C355 H3552 . 109.5 no
C353 . C355 H3553 . 109.1 no
H3551 . C355 H3553 . 109.5 no
H3552 . C355 H3553 . 109.5 no
C353 . C356 H3561 . 109.9 no
C353 . C356 H3562 . 109.8 no
H3561 . C356 H3562 . 109.5 no
C353 . C356 H3563 . 108.7 no
H3561 . C356 H3563 . 109.5 no
H3562 . C356 H3563 . 109.5 no
C349 . C380 H3801 . 109.9 no
C349 . C380 H3802 . 108.5 no
H3801 . C380 H3802 . 109.5 no
C349 . C380 H3803 . 109.9 no
H3801 . C380 H3803 . 109.5 no
H3802 . C380 H3803 . 109.5 no
C349 . C381 H3811 . 109.9 no
C349 . C381 H3812 . 109.3 no
H3811 . C381 H3812 . 109.5 no
C349 . C381 H3813 . 109.1 no
H3811 . C381 H3813 . 109.5 no
H3812 . C381 H3813 . 109.5 no
C349 . C382 H3821 . 109.8 no
C349 . C382 H3822 . 109.6 no
H3821 . C382 H3822 . 109.5 no
C349 . C382 H3823 . 109.0 no
H3821 . C382 H3823 . 109.5 no
H3822 . C382 H3823 . 109.5 no
C353 . C384 H3841 . 109.9 no
C353 . C384 H3842 . 109.9 no
H3841 . C384 H3842 . 109.5 no
C353 . C384 H3843 . 108.6 no
H3841 . C384 H3843 . 109.5 no
H3842 . C384 H3843 . 109.5 no
C353 . C385 H3851 . 109.8 no
C353 . C385 H3852 . 109.5 no
H3851 . C385 H3852 . 109.5 no
C353 . C385 H3853 . 109.2 no
H3851 . C385 H3853 . 109.5 no
H3852 . C385 H3853 . 109.5 no
C353 . C386 H3861 . 109.9 no
C353 . C386 H3862 . 109.5 no
H3861 . C386 H3862 . 109.5 no
C353 . C386 H3863 . 108.9 no
H3861 . C386 H3863 . 109.5 no
H3862 . C386 H3863 . 109.5 no
Zn100 . N401 C402 . 119.3(3) yes
Zn100 . N401 C406 . 122.9(3) yes
C402 . N401 C406 . 117.85(8) yes
N401 . C402 C403 . 121.02(8) yes
N401 . C402 H4021 . 119.3 no
C403 . C402 H4021 . 119.7 no
C402 . C403 C404 . 121.76(8) yes
C402 . C403 H4031 . 119.4 no
C404 . C403 H4031 . 118.9 no
C403 . C404 C405 . 117.44(8) yes
C403 . C404 C407 . 121.7(5) yes
C405 . C404 C407 . 120.9(5) yes
C404 . C405 C406 . 117.75(8) yes
C404 . C405 H4051 . 121.0 no
C406 . C405 H4051 . 121.3 no
C405 . C406 N401 . 124.16(8) yes
C405 . C406 H4061 . 118.2 no
N401 . C406 H4061 . 117.6 no
C404 . C407 C408 . 119.2(5) yes
C404 . C407 C412 . 120.8(5) yes
C408 . C407 C412 . 119.99(4) yes
C404 . C407 C414 . 118.1(5) yes
C404 . C407 C417 . 121.9(5) yes
C414 . C407 C417 . 119.99(3) yes
C407 . C408 C409 . 119.98(4) yes
C407 . C408 H4081 . 120.0 no
C409 . C408 H4081 . 120.0 no
C408 . C409 C410 . 119.98(4) yes
C408 . C409 H4091 . 120.0 no
C410 . C409 H4091 . 120.0 no
C409 . C410 C411 . 119.98(3) yes
C409 . C410 C413 . 120.0(4) yes
C411 . C410 C413 . 120.0(4) yes
C413 . C410 C415 . 120.0(4) yes
C413 . C410 C416 . 120.0(5) yes
C415 . C410 C416 . 120.00(3) yes
C410 . C411 C412 . 119.98(4) yes
C410 . C411 H4111 . 120.0 no
C412 . C411 H4111 . 120.0 no
C411 . C412 C407 . 119.98(4) yes
C411 . C412 H4121 . 120.0 no
C407 . C412 H4121 . 120.0 no
C410 . C413 C613 2_656 119.7(5) yes
C410 . C413 C513 . 119.7(5) yes
C613 2_656 C413 C513 . 120.6(7) yes
C407 . C414 C415 . 119.99(3) yes
C407 . C414 H4141 . 120.0 no
C415 . C414 H4141 . 120.0 no
C410 . C415 C414 . 119.99(3) yes
C410 . C415 H4151 . 120.0 no
C414 . C415 H4151 . 120.0 no
C410 . C416 C417 . 120.00(3) yes
C410 . C416 H4161 . 120.0 no
C417 . C416 H4161 . 120.0 no
C416 . C417 C407 . 120.00(4) yes
C416 . C417 H4171 . 120.0 no
C407 . C417 H4171 . 120.0 no
Zn200 . N501 C502 . 123.5(3) yes
Zn200 . N501 C506 . 118.6(3) yes
C502 . N501 C506 . 117.87(8) yes
N501 . C502 C503 . 121.06(8) yes
N501 . C502 H5021 . 119.3 no
C503 . C502 H5021 . 119.7 no
C502 . C503 C504 . 121.75(8) yes
C502 . C503 H5031 . 119.4 no
C504 . C503 H5031 . 118.9 no
C503 . C504 C505 . 117.43(8) yes
C503 . C504 C507 . 123.6(5) yes
C505 . C504 C507 . 119.0(5) yes
C504 . C505 C506 . 117.74(8) yes
C504 . C505 H5051 . 121.0 no
C506 . C505 H5051 . 121.3 no
C505 . C506 N501 . 124.14(8) yes
C505 . C506 H5061 . 118.2 no
N501 . C506 H5061 . 117.7 no
C504 . C507 C508 . 120.3(5) yes
C504 . C507 C512 . 119.7(5) yes
C508 . C507 C512 . 120.00(3) yes
C504 . C507 C514 . 120.1(5) yes
C504 . C507 C517 . 119.9(5) yes
C514 . C507 C517 . 119.99(4) yes
C507 . C508 C509 . 120.00(3) yes
C507 . C508 H5081 . 120.0 no
C509 . C508 H5081 . 120.0 no
C508 . C509 C510 . 120.00(3) yes
C508 . C509 H5091 . 120.0 no
C510 . C509 H5091 . 120.0 no
C509 . C510 C511 . 119.99(3) yes
C509 . C510 C513 . 119.9(5) yes
C511 . C510 C513 . 120.1(5) yes
C513 . C510 C515 . 120.5(5) yes
C513 . C510 C516 . 119.5(5) yes
C515 . C510 C516 . 120.00(3) yes
C510 . C511 C512 . 119.99(3) yes
C510 . C511 H5111 . 120.0 no
C512 . C511 H5111 . 120.0 no
C507 . C512 C511 . 120.00(3) yes
C507 . C512 H5121 . 120.0 no
C511 . C512 H5121 . 120.0 no
C510 . C513 C413 . 119.5(6) yes
C510 . C513 C613 . 121.0(5) yes
C413 . C513 C613 . 119.4(7) yes
C507 . C514 C515 . 119.99(4) yes
C507 . C514 H5141 . 120.0 no
C515 . C514 H5141 . 120.0 no
C514 . C515 C510 . 119.99(4) yes
C514 . C515 H5151 . 120.0 no
C510 . C515 H5151 . 120.0 no
C510 . C516 C517 . 120.00(4) yes
C510 . C516 H5161 . 120.0 no
C517 . C516 H5161 . 120.0 no
C516 . C517 C507 . 119.99(3) yes
C516 . C517 H5171 . 120.0 no
C507 . C517 H5171 . 120.0 no
Zn300 . N601 C602 . 119.8(3) yes
Zn300 . N601 C606 . 122.3(3) yes
C602 . N601 C606 . 117.89(8) yes
N601 . C602 C603 . 121.05(8) yes
N601 . C602 H6021 . 119.3 no
C603 . C602 H6021 . 119.7 no
C602 . C603 C604 . 121.73(8) yes
C602 . C603 H6031 . 119.4 no
C604 . C603 H6031 . 118.9 no
C603 . C604 C605 . 117.44(8) yes
C603 . C604 C607 . 122.7(4) yes
C605 . C604 C607 . 119.9(4) yes
C604 . C605 C606 . 117.75(8) yes
C604 . C605 H6051 . 121.0 no
C606 . C605 H6051 . 121.3 no
C605 . C606 N601 . 124.14(8) yes
C605 . C606 H6061 . 118.2 no
N601 . C606 H6061 . 117.6 no
C604 . C607 C608 . 119.6(4) yes
C604 . C607 C612 . 120.4(4) yes
C608 . C607 C612 . 119.98(4) yes
C604 . C607 C614 . 119.5(4) yes
C604 . C607 C617 . 120.4(4) yes
C614 . C607 C617 . 119.97(4) yes
C607 . C608 C609 . 119.99(4) yes
C607 . C608 H6081 . 120.0 no
C609 . C608 H6081 . 120.0 no
C608 . C609 C610 . 119.99(4) yes
C608 . C609 H6091 . 120.0 no
C610 . C609 H6091 . 120.0 no
C609 . C610 C611 . 119.98(4) yes
C609 . C610 C613 . 119.8(5) yes
C611 . C610 C613 . 120.2(4) yes
C613 . C610 C615 . 119.5(5) yes
C613 . C610 C616 . 120.5(5) yes
C615 . C610 C616 . 119.97(4) yes
C610 . C611 C612 . 119.98(4) yes
C610 . C611 H6111 . 120.0 no
C612 . C611 H6111 . 120.0 no
C607 . C612 C611 . 119.98(4) yes
C607 . C612 H6121 . 120.0 no
C611 . C612 H6121 . 120.0 no
C610 . C613 C513 . 119.2(5) yes
C610 . C613 C413 2_656 120.8(6) yes
C513 . C613 C413 2_656 119.9(7) yes
C607 . C614 C615 . 119.97(4) yes
C607 . C614 H6141 . 120.0 no
C615 . C614 H6141 . 120.0 no
C614 . C615 C610 . 119.97(4) yes
C614 . C615 H6151 . 120.0 no
C610 . C615 H6151 . 120.0 no
C610 . C616 C617 . 119.97(4) yes
C610 . C616 H6161 . 120.0 no
C617 . C616 H6161 . 120.0 no
C616 . C617 C607 . 119.97(4) yes
C616 . C617 H6171 . 120.0 no
C607 . C617 H6171 . 120.0 no
Cl702 . C701 Cl703 . 103.63(5) yes
Cl702 . C701 Cl704 . 103.61(5) yes
Cl703 . C701 Cl704 . 103.60(5) yes
Cl702 . C701 H7011 . 114.9 no
Cl703 . C701 H7011 . 114.8 no
Cl704 . C701 H7011 . 114.8 no
Cl706 . C705 Cl707 . 103.615(11) yes
Cl706 . C705 Cl708 . 103.631(5) yes
Cl707 . C705 Cl708 . 103.640(3) yes
Cl706 . C705 H7051 . 114.8 no
Cl707 . C705 H7051 . 114.8 no
Cl708 . C705 H7051 . 114.8 no

loop_
_geom_bond_atom_site_label_1
_geom_bond_atom_site_label_2
_geom_bond_site_symmetry_2
_geom_bond_distance
_geom_bond_publ_flag
Zn100 N101 . 2.046(6) yes
Zn100 N106 . 2.060(7) yes
Zn100 N111 . 2.074(7) yes
Zn100 N116 . 2.043(7) yes
Zn100 N401 . 2.124(5) yes
N101 C102 . 1.394(9) yes
N101 C105 . 1.372(10) yes
C102 C103 . 1.468(11) yes
C102 C121 . 1.379(10) yes
C103 C104 . 1.364(11) yes
C103 H1031 . 0.950 no
C104 C105 . 1.501(11) yes
C104 H1041 . 0.950 no
C105 C127 . 1.393(11) yes
N106 C107 . 1.383(10) yes
N106 C258 . 1.383(10) yes
C107 C108 . 1.465(11) yes
C107 C127 . 1.389(11) yes
C108 C109 . 1.367(12) yes
C108 H1081 . 0.950 no
C109 C258 . 1.434(11) yes
C109 H1091 . 0.950 no
N111 C112 . 1.379(9) yes
N111 C115 . 1.343(10) yes
C112 C113 . 1.406(11) yes
C112 C259 . 1.416(11) yes
C113 C114 . 1.379(12) yes
C113 H1131 . 0.950 no
C114 C115 . 1.472(12) yes
C114 H1141 . 0.950 no
C115 C128 . 1.431(11) yes
N116 C117 . 1.366(10) yes
N116 C120 . 1.398(10) yes
C117 C118 . 1.481(12) yes
C117 C128 . 1.422(12) yes
C118 C119 . 1.371(12) yes
C118 H1181 . 0.950 no
C119 C120 . 1.385(12) yes
C119 H1191 . 0.950 no
C120 C121 . 1.416(11) yes
C121 C122 . 1.400(11) yes
C122 C123 . 1.227(10) yes
C123 C326 2_656 1.410(12) yes
C125 C126 . 1.206(10) yes
C125 C259 . 1.439(11) yes
C126 C223 . 1.380(12) yes
C127 C129 . 1.537(12) yes
C128 C143 . 1.520(12) yes
C129 C130 . 1.343(11) yes
C129 C134 . 1.405(11) yes
C130 C131 . 1.424(11) yes
C130 H1301 . 0.950 no
C131 C132 . 1.413(11) yes
C131 C135 . 1.543(6) yes
C132 C133 . 1.382(11) yes
C132 H1321 . 0.950 no
C133 C134 . 1.431(11) yes
C133 C139 . 1.545(6) yes
C134 H1341 . 0.950 no
C135 C136 . 1.530(8) yes
C135 C137 . 1.508(9) yes
C135 C138 . 1.535(9) yes
C135 C166 . 1.531(9) yes
C135 C167 . 1.504(8) yes
C135 C168 . 1.541(9) yes
C136 H1361 . 0.950 no
C136 H1362 . 0.950 no
C136 H1363 . 0.950 no
C137 H1371 . 0.950 no
C137 H1372 . 0.950 no
C137 H1373 . 0.950 no
C138 H1381 . 0.950 no
C138 H1382 . 0.950 no
C138 H1383 . 0.950 no
C139 C140 . 1.533(8) yes
C139 C141 . 1.486(8) yes
C139 C142 . 1.536(8) yes
C139 C170 . 1.531(9) yes
C139 C171 . 1.502(9) yes
C139 C172 . 1.537(9) yes
C140 H1401 . 0.950 no
C140 H1402 . 0.950 no
C140 H1403 . 0.950 no
C141 H1411 . 0.950 no
C141 H1412 . 0.950 no
C141 H1413 . 0.950 no
C142 H1421 . 0.950 no
C142 H1422 . 0.950 no
C142 H1423 . 0.950 no
C143 C144 . 1.401(11) yes
C143 C148 . 1.358(11) yes
C144 C145 . 1.400(11) yes
C144 H1441 . 0.950 no
C145 C146 . 1.389(11) yes
C145 C149 . 1.548(7) yes
C146 C147 . 1.409(11) yes
C146 H1461 . 0.950 no
C147 C148 . 1.379(10) yes
C147 C153 . 1.534(7) yes
C148 H1481 . 0.950 no
C149 C150 . 1.540(7) yes
C149 C151 . 1.497(7) yes
C149 C152 . 1.541(7) yes
C150 H1501 . 0.950 no
C150 H1502 . 0.950 no
C150 H1503 . 0.950 no
C151 H1511 . 0.950 no
C151 H1512 . 0.950 no
C151 H1513 . 0.950 no
C152 H1521 . 0.950 no
C152 H1522 . 0.950 no
C152 H1523 . 0.950 no
C153 C154 . 1.530(7) yes
C153 C155 . 1.506(7) yes
C153 C156 . 1.545(7) yes
C154 H1541 . 0.950 no
C154 H1542 . 0.950 no
C154 H1543 . 0.950 no
C155 H1551 . 0.950 no
C155 H1552 . 0.950 no
C155 H1553 . 0.950 no
C156 H1561 . 0.950 no
C156 H1562 . 0.950 no
C156 H1563 . 0.950 no
C166 H1661 . 0.950 no
C166 H1662 . 0.950 no
C166 H1663 . 0.950 no
C167 H1671 . 0.950 no
C167 H1672 . 0.950 no
C167 H1673 . 0.950 no
C168 H1681 . 0.950 no
C168 H1682 . 0.950 no
C168 H1683 . 0.950 no
C170 H1701 . 0.950 no
C170 H1702 . 0.950 no
C170 H1703 . 0.950 no
C171 H1711 . 0.950 no
C171 H1712 . 0.950 no
C171 H1713 . 0.950 no
C172 H1721 . 0.950 no
C172 H1722 . 0.950 no
C172 H1723 . 0.950 no
Zn200 N201 . 2.048(8) yes
Zn200 N206 . 2.070(7) yes
Zn200 N211 . 2.064(7) yes
Zn200 N216 . 2.075(7) yes
Zn200 N501 . 2.151(5) yes
N201 C202 . 1.366(10) yes
N201 C205 . 1.370(10) yes
C202 C203 . 1.445(13) yes
C202 C221 . 1.422(12) yes
C203 C204 . 1.390(12) yes
C203 H2031 . 0.950 no
C204 C205 . 1.464(13) yes
C204 H2041 . 0.950 no
C205 C227 . 1.446(12) yes
N206 C207 . 1.370(11) yes
N206 C257 . 1.359(11) yes
C207 C208 . 1.450(12) yes
C207 C227 . 1.375(12) yes
C208 C209 . 1.381(13) yes
C208 H2081 . 0.950 no
C209 C257 . 1.459(13) yes
C209 H2091 . 0.950 no
N211 C212 . 1.386(10) yes
N211 C215 . 1.348(10) yes
C212 C213 . 1.384(12) yes
C212 C224 . 1.441(12) yes
C213 C214 . 1.366(11) yes
C213 H2131 . 0.950 no
C214 C215 . 1.476(12) yes
C214 H2141 . 0.950 no
C215 C228 . 1.404(12) yes
N216 C217 . 1.387(11) yes
N216 C220 . 1.415(11) yes
C217 C218 . 1.472(12) yes
C217 C228 . 1.422(12) yes
C218 C219 . 1.325(12) yes
C218 H2181 . 0.950 no
C219 C220 . 1.454(12) yes
C219 H2191 . 0.950 no
C220 C221 . 1.366(12) yes
C221 C222 . 1.469(12) yes
C222 C223 . 1.190(10) yes
C224 C225 . 1.439(12) yes
C224 C257 . 1.400(12) yes
C225 C226 . 1.201(11) yes
C226 C323 . 1.368(12) yes
C227 C229 . 1.480(13) yes
C228 C243 . 1.503(12) yes
C229 C230 . 1.405(13) yes
C229 C234 . 1.407(13) yes
C230 C231 . 1.372(13) yes
C230 H2301 . 0.950 no
C231 C232 . 1.410(15) yes
C231 C235 . 1.538(6) yes
C232 C233 . 1.369(15) yes
C232 H2321 . 0.950 no
C233 C234 . 1.434(14) yes
C233 C239 . 1.547(6) yes
C234 H2341 . 0.950 no
C235 C236 . 1.536(9) yes
C235 C237 . 1.501(9) yes
C235 C238 . 1.530(9) yes
C235 C266 . 1.534(9) yes
C235 C267 . 1.502(9) yes
C235 C268 . 1.537(9) yes
C236 H2361 . 0.950 no
C236 H2362 . 0.950 no
C236 H2363 . 0.950 no
C237 H2371 . 0.950 no
C237 H2372 . 0.950 no
C237 H2373 . 0.950 no
C238 H2381 . 0.950 no
C238 H2382 . 0.950 no
C238 H2383 . 0.950 no
C239 C240 . 1.541(9) yes
C239 C241 . 1.492(9) yes
C239 C242 . 1.541(9) yes
C239 C270 . 1.542(9) yes
C239 C271 . 1.493(9) yes
C239 C272 . 1.531(9) yes
C240 H2401 . 0.950 no
C240 H2402 . 0.950 no
C240 H2403 . 0.950 no
C241 H2411 . 0.950 no
C241 H2412 . 0.950 no
C241 H2413 . 0.950 no
C242 H2421 . 0.950 no
C242 H2422 . 0.950 no
C242 H2423 . 0.950 no
C243 C244 . 1.371(12) yes
C243 C248 . 1.426(12) yes
C244 C245 . 1.400(11) yes
C244 H2441 . 0.950 no
C245 C246 . 1.401(11) yes
C245 C249 . 1.547(6) yes
C246 C247 . 1.396(11) yes
C246 H2461 . 0.950 no
C247 C248 . 1.388(11) yes
C247 C253 . 1.547(6) yes
C248 H2481 . 0.950 no
C249 C250 . 1.531(9) yes
C249 C251 . 1.490(9) yes
C249 C252 . 1.537(9) yes
C249 C280 . 1.533(8) yes
C249 C281 . 1.492(9) yes
C249 C282 . 1.533(9) yes
C250 H2501 . 0.950 no
C250 H2502 . 0.950 no
C250 H2503 . 0.950 no
C251 H2511 . 0.950 no
C251 H2512 . 0.950 no
C251 H2513 . 0.950 no
C252 H2521 . 0.950 no
C252 H2522 . 0.950 no
C252 H2523 . 0.950 no
C253 C254 . 1.546(9) yes
C253 C255 . 1.475(8) yes
C253 C256 . 1.536(9) yes
C253 C284 . 1.548(8) yes
C253 C285 . 1.519(9) yes
C253 C286 . 1.530(9) yes
C254 H2541 . 0.950 no
C254 H2542 . 0.950 no
C254 H2543 . 0.950 no
C255 H2551 . 0.950 no
C255 H2552 . 0.950 no
C255 H2553 . 0.950 no
C256 H2561 . 0.950 no
C256 H2562 . 0.950 no
C256 H2563 . 0.950 no
C258 C259 . 1.409(12) yes
C266 H2661 . 0.950 no
C266 H2662 . 0.950 no
C266 H2663 . 0.950 no
C267 H2671 . 0.950 no
C267 H2672 . 0.950 no
C267 H2673 . 0.950 no
C268 H2681 . 0.950 no
C268 H2682 . 0.950 no
C268 H2683 . 0.950 no
C270 H2701 . 0.950 no
C270 H2702 . 0.950 no
C270 H2703 . 0.950 no
C271 H2711 . 0.950 no
C271 H2712 . 0.950 no
C271 H2713 . 0.950 no
C272 H2721 . 0.950 no
C272 H2722 . 0.950 no
C272 H2723 . 0.950 no
C280 H2801 . 0.950 no
C280 H2802 . 0.950 no
C280 H2803 . 0.950 no
C281 H2811 . 0.950 no
C281 H2812 . 0.950 no
C281 H2813 . 0.950 no
C282 H2821 . 0.950 no
C282 H2822 . 0.950 no
C282 H2823 . 0.950 no
C284 H2841 . 0.950 no
C284 H2842 . 0.950 no
C284 H2843 . 0.950 no
C285 H2851 . 0.950 no
C285 H2852 . 0.950 no
C285 H2853 . 0.950 no
C286 H2861 . 0.950 no
C286 H2862 . 0.950 no
C286 H2863 . 0.950 no
Zn300 N301 . 2.068(7) yes
Zn300 N306 . 2.109(7) yes
Zn300 N311 . 2.025(7) yes
Zn300 N316 . 2.073(7) yes
Zn300 N601 . 2.173(4) yes
N301 C302 . 1.391(10) yes
N301 C305 . 1.391(10) yes
C302 C303 . 1.369(11) yes
C302 C321 . 1.423(11) yes
C303 C304 . 1.367(12) yes
C303 H3031 . 0.950 no
C304 C305 . 1.458(12) yes
C304 H3041 . 0.950 no
C305 C327 . 1.450(11) yes
N306 C307 . 1.377(10) yes
N306 C310 . 1.394(10) yes
C307 C308 . 1.487(11) yes
C307 C327 . 1.407(11) yes
C308 C309 . 1.349(11) yes
C308 H3081 . 0.950 no
C309 C310 . 1.428(11) yes
C309 H3091 . 0.950 no
C310 C324 . 1.399(11) yes
N311 C312 . 1.390(10) yes
N311 C315 . 1.387(10) yes
C312 C313 . 1.393(11) yes
C312 C324 . 1.403(11) yes
C313 C314 . 1.339(11) yes
C313 H3131 . 0.950 no
C314 C315 . 1.488(12) yes
C314 H3141 . 0.950 no
C315 C328 . 1.406(11) yes
N316 C317 . 1.373(10) yes
N316 C320 . 1.389(10) yes
C317 C318 . 1.478(12) yes
C317 C328 . 1.409(11) yes
C318 C319 . 1.350(11) yes
C318 H3181 . 0.950 no
C319 C320 . 1.435(11) yes
C319 H3191 . 0.950 no
C320 C321 . 1.357(11) yes
C321 C322 . 1.435(12) yes
C322 C323 . 1.191(10) yes
C324 C325 . 1.427(11) yes
C325 C326 . 1.183(10) yes
C327 C329 . 1.473(11) yes
C328 C343 . 1.503(12) yes
C329 C330 . 1.411(11) yes
C329 C334 . 1.408(11) yes
C330 C331 . 1.395(11) yes
C330 H3301 . 0.950 no
C331 C332 . 1.429(12) yes
C331 C335 . 1.552(7) yes
C332 C333 . 1.387(12) yes
C332 H3321 . 0.950 no
C333 C334 . 1.384(11) yes
C333 C339 . 1.559(7) yes
C334 H3341 . 0.950 no
C335 C336 . 1.532(7) yes
C335 C337 . 1.508(8) yes
C335 C338 . 1.528(8) yes
C336 H3361 . 0.950 no
C336 H3362 . 0.950 no
C336 H3363 . 0.950 no
C337 H3371 . 0.950 no
C337 H3372 . 0.950 no
C337 H3373 . 0.950 no
C338 H3381 . 0.950 no
C338 H3382 . 0.950 no
C338 H3383 . 0.950 no
C339 C340 . 1.537(7) yes
C339 C341 . 1.496(7) yes
C339 C342 . 1.525(7) yes
C340 H3401 . 0.950 no
C340 H3402 . 0.950 no
C340 H3403 . 0.950 no
C341 H3411 . 0.950 no
C341 H3412 . 0.950 no
C341 H3413 . 0.950 no
C342 H3421 . 0.950 no
C342 H3422 . 0.950 no
C342 H3423 . 0.950 no
C343 C344 . 1.372(12) yes
C343 C348 . 1.401(12) yes
C344 C345 . 1.412(12) yes
C344 H3441 . 0.950 no
C345 C346 . 1.406(12) yes
C345 C349 . 1.548(6) yes
C346 C347 . 1.373(11) yes
C346 H3461 . 0.950 no
C347 C348 . 1.390(11) yes
C347 C353 . 1.545(6) yes
C348 H3481 . 0.950 no
C349 C350 . 1.537(9) yes
C349 C351 . 1.503(9) yes
C349 C352 . 1.528(9) yes
C349 C380 . 1.537(9) yes
C349 C381 . 1.497(9) yes
C349 C382 . 1.528(9) yes
C350 H3501 . 0.950 no
C350 H3502 . 0.950 no
C350 H3503 . 0.950 no
C351 H3511 . 0.950 no
C351 H3512 . 0.950 no
C351 H3513 . 0.950 no
C352 H3521 . 0.950 no
C352 H3522 . 0.950 no
C352 H3523 . 0.950 no
C353 C354 . 1.532(9) yes
C353 C355 . 1.495(9) yes
C353 C356 . 1.534(9) yes
C353 C384 . 1.530(9) yes
C353 C385 . 1.503(9) yes
C353 C386 . 1.539(9) yes
C354 H3541 . 0.950 no
C354 H3542 . 0.950 no
C354 H3543 . 0.950 no
C355 H3551 . 0.950 no
C355 H3552 . 0.950 no
C355 H3553 . 0.950 no
C356 H3561 . 0.950 no
C356 H3562 . 0.950 no
C356 H3563 . 0.950 no
C380 H3801 . 0.950 no
C380 H3802 . 0.950 no
C380 H3803 . 0.950 no
C381 H3811 . 0.950 no
C381 H3812 . 0.950 no
C381 H3813 . 0.950 no
C382 H3821 . 0.950 no
C382 H3822 . 0.950 no
C382 H3823 . 0.950 no
C384 H3841 . 0.950 no
C384 H3842 . 0.950 no
C384 H3843 . 0.950 no
C385 H3851 . 0.950 no
C385 H3852 . 0.950 no
C385 H3853 . 0.950 no
C386 H3861 . 0.950 no
C386 H3862 . 0.950 no
C386 H3863 . 0.950 no
N401 C402 . 1.330(6) yes
N401 C406 . 1.298(6) yes
C402 C403 . 1.413(6) yes
C402 H4021 . 0.950 no
C403 C404 . 1.337(6) yes
C403 H4031 . 0.950 no
C404 C405 . 1.385(6) yes
C404 C407 . 1.488(7) yes
C405 C406 . 1.424(6) yes
C405 H4051 . 0.950 no
C406 H4061 . 0.950 no
C407 C408 . 1.400(3) yes
C407 C412 . 1.397(3) yes
C407 C414 . 1.399(3) yes
C407 C417 . 1.398(3) yes
C408 C409 . 1.399(3) yes
C408 H4081 . 0.950 no
C409 C410 . 1.398(3) yes
C409 H4091 . 0.950 no
C410 C411 . 1.399(3) yes
C410 C413 . 1.538(9) yes
C410 C413 . 1.538(9) yes
C410 C415 . 1.399(3) yes
C410 C416 . 1.397(3) yes
C411 C412 . 1.400(3) yes
C411 H4111 . 0.950 no
C412 H4121 . 0.950 no
C413 C613 2_656 1.388(8) yes
C413 C513 . 1.418(8) yes
C414 C415 . 1.399(3) yes
C414 H4141 . 0.950 no
C415 H4151 . 0.950 no
C416 C417 . 1.400(3) yes
C416 H4161 . 0.950 no
C417 H4171 . 0.950 no
N501 C502 . 1.328(6) yes
N501 C506 . 1.296(6) yes
C502 C503 . 1.412(6) yes
C502 H5021 . 0.950 no
C503 C504 . 1.344(6) yes
C503 H5031 . 0.950 no
C504 C505 . 1.376(6) yes
C504 C507 . 1.516(7) yes
C505 C506 . 1.432(6) yes
C505 H5051 . 0.950 no
C506 H5061 . 0.950 no
C507 C508 . 1.397(3) yes
C507 C512 . 1.399(3) yes
C507 C514 . 1.398(3) yes
C507 C517 . 1.398(3) yes
C508 C509 . 1.398(3) yes
C508 H5081 . 0.950 no
C509 C510 . 1.398(3) yes
C509 H5091 . 0.950 no
C510 C511 . 1.399(3) yes
C510 C513 . 1.522(9) yes
C510 C513 . 1.522(9) yes
C510 C515 . 1.398(3) yes
C510 C516 . 1.397(3) yes
C511 C512 . 1.397(3) yes
C511 H5111 . 0.950 no
C512 H5121 . 0.950 no
C513 C613 . 1.391(8) yes
C514 C515 . 1.398(3) yes
C514 H5141 . 0.950 no
C515 H5151 . 0.950 no
C516 C517 . 1.399(3) yes
C516 H5161 . 0.950 no
C517 H5171 . 0.950 no
N601 C602 . 1.340(6) yes
N601 C606 . 1.294(6) yes
C602 C603 . 1.399(6) yes
C602 H6021 . 0.950 no
C603 C604 . 1.343(6) yes
C603 H6031 . 0.950 no
C604 C605 . 1.387(6) yes
C604 C607 . 1.521(6) yes
C605 C606 . 1.420(6) yes
C605 H6051 . 0.950 no
C606 H6061 . 0.950 no
C607 C608 . 1.397(3) yes
C607 C612 . 1.401(3) yes
C607 C614 . 1.399(3) yes
C607 C617 . 1.399(3) yes
C608 C609 . 1.401(3) yes
C608 H6081 . 0.950 no
C609 C610 . 1.397(3) yes
C609 H6091 . 0.950 no
C610 C611 . 1.401(3) yes
C610 C613 . 1.517(9) yes
C610 C613 . 1.517(9) yes
C610 C615 . 1.399(3) yes
C610 C616 . 1.399(3) yes
C611 C612 . 1.398(3) yes
C611 H6111 . 0.950 no
C612 H6121 . 0.950 no
C614 C615 . 1.400(3) yes
C614 H6141 . 0.950 no
C615 H6151 . 0.950 no
C616 C617 . 1.400(3) yes
C616 H6161 . 0.950 no
C617 H6171 . 0.950 no
C701 Cl702 . 1.800(5) yes
C701 Cl703 . 1.799(5) yes
C701 Cl704 . 1.791(5) yes
C701 H7011 . 0.950 no
C705 Cl706 . 1.81176(14) yes
C705 Cl707 . 1.81897(19) yes
C705 Cl708 . 1.82620(11) yes
C705 H7051 . 0.950 no

loop_
_geom_hbond_atom_site_label_D
_geom_hbond_atom_site_label_H
_geom_hbond_atom_site_label_A
_geom_hbond_site_symmetry_A
_geom_hbond_angle_DHA
_geom_hbond_distance_DH
_geom_hbond_distance_HA
_geom_hbond_distance_DA
_geom_hbond_publ_flag
C137 H1371 C412 5_544 134.2(4) 0.950 2.402 3.139(14) yes
C240 H2402 C254 5_544 144.2(8) 0.950 2.565 3.381(14) yes
C386 H3861 C170 2_656 150.4(8) 0.950 2.522 3.380(14) yes
C412 H4121 C137 5_545 132.3(4) 0.950 2.420 3.139(14) yes
C506 H5061 N211 . 121.8(2) 0.950 2.572 3.176(14) yes
C608 H6081 C167 6_655 142.2(5) 0.950 2.372 3.177(14) yes
C705 H7051 C331 . 146.80(18) 0.950 2.599 3.434(14) yes
C705 H7051 C332 . 139.5(2) 0.950 2.490 3.271(14) yes
C705 H7051 C333 . 138.36(17) 0.950 2.512 3.283(14) yes
C705 H7051 C334 . 146.31(19) 0.950 2.595 3.426(14) yes

loop_
_platon_squeeze_void_nr
_platon_squeeze_void_average_x
_platon_squeeze_void_average_y
_platon_squeeze_void_average_z
_platon_squeeze_void_volume
_platon_squeeze_void_count_electrons
_platon_squeeze_void_content
1 0.107 0.841 0.008 17435 4542 ' '
